data_4315430
loop_
_publ_author_name
'Vadapalli Chandrasekhar'
'Ramachandran Azhakar'
'Balasubramanian Murugesapandian'
'Tapas Senapati'
'Prasenjit Bag'
'Mrituanjay D. Pandey'
'Sandeep Kumar Maurya'
'Debabrata Goswami'

_publ_contact_author_address
;Head, Department of Chemistry
Indian Institute of Technology Kanpur
Kanpur 208016
Uttarpradesh
India
;
_publ_contact_author_email vc@iitk.ac.in
_publ_contact_author_fax '+91-512-259 7436'
_publ_contact_author_name 'Prof. V. Chandrasekhar'
_publ_contact_author_phone '+91-512-259 7259'
_publ_section_title
;
 Synthesis, Structure, and Two-Photon Absorption Studies of a
 Phosphorus-Based Tris Hydrazone Ligand
 (S)P[N(Me)N=CH-C6H3-2-OH-4-N(CH2CH3)2]3 and Its Metal Complexes
;
_journal_name_full 'Inorganic Chemistry'
_journal_page_first 4008
_journal_page_last 4016
_journal_paper_doi 10.1021/ic901531e
_journal_volume 49
_journal_year 2010
_chemical_formula_sum 'C73 H104 Cd3 Cl2 N18 O6 P2 S2'
_chemical_formula_weight 1863.90
_chemical_name_systematic ?
_space_group_IT_number 2
_symmetry_cell_setting triclinic
_symmetry_space_group_name_Hall '-P 1'
_symmetry_space_group_name_H-M 'P -1'
_atom_sites_solution_hydrogens geom
_atom_sites_solution_primary direct
_atom_sites_solution_secondary difmap
_audit_creation_method SHELXL-97
_cell_angle_alpha 90.745(5)
_cell_angle_beta 98.788(5)
_cell_angle_gamma 96.555(5)
_cell_formula_units_Z 2
_cell_length_a 15.868(5)
_cell_length_b 16.139(5)
_cell_length_c 16.301(5)
_cell_measurement_reflns_used 4564
_cell_measurement_temperature 100(2)
_cell_measurement_theta_max 27.98
_cell_measurement_theta_min 2.17
_cell_volume 4097(2)
_computing_cell_refinement 'Bruker SMART'
_computing_data_collection 'Bruker SMART'
_computing_data_reduction 'Bruker SAINT'
_computing_molecular_graphics 'Bruker SHELXTL'
_computing_publication_material 'Bruker SHELXTL'
_computing_structure_refinement 'SHELXL-97 (Sheldrick, 1997)'
_computing_structure_solution 'SHELXS-97 (Sheldrick, 1990)'
_diffrn_ambient_temperature 100(2)
_diffrn_measured_fraction_theta_full 0.978
_diffrn_measured_fraction_theta_max 0.978
_diffrn_measurement_device_type 'CCD area detector'
_diffrn_measurement_method 'phi and omega scans'
_diffrn_radiation_monochromator graphite
_diffrn_radiation_source 'fine-focus sealed tube'
_diffrn_radiation_type MoK\a
_diffrn_radiation_wavelength 0.71069
_diffrn_reflns_av_R_equivalents 0.0306
_diffrn_reflns_av_sigmaI/netI 0.0689
_diffrn_reflns_limit_h_max 19
_diffrn_reflns_limit_h_min -18
_diffrn_reflns_limit_k_max 17
_diffrn_reflns_limit_k_min -19
_diffrn_reflns_limit_l_max 20
_diffrn_reflns_limit_l_min -19
_diffrn_reflns_number 23049
_diffrn_reflns_theta_full 26.00
_diffrn_reflns_theta_max 26.00
_diffrn_reflns_theta_min 2.17
_exptl_absorpt_coefficient_mu 0.988
_exptl_absorpt_correction_T_max 0.9341
_exptl_absorpt_correction_T_min 0.9164
_exptl_absorpt_correction_type empirical
_exptl_crystal_colour colorless
_exptl_crystal_density_diffrn 1.511
_exptl_crystal_density_method 'not measured'
_exptl_crystal_description block
_exptl_crystal_F_000 1912
_exptl_crystal_size_max 0.09
_exptl_crystal_size_mid 0.08
_exptl_crystal_size_min 0.07
_refine_diff_density_max 1.673
_refine_diff_density_min -0.675
_refine_diff_density_rms 0.133
_refine_ls_extinction_method none
_refine_ls_goodness_of_fit_ref 1.026
_refine_ls_hydrogen_treatment constr
_refine_ls_matrix_type full
_refine_ls_number_parameters 976
_refine_ls_number_reflns 15739
_refine_ls_number_restraints 0
_refine_ls_restrained_S_all 1.026
_refine_ls_R_factor_all 0.0915
_refine_ls_R_factor_gt 0.0612
_refine_ls_shift/su_max 0.033
_refine_ls_shift/su_mean 0.003
_refine_ls_structure_factor_coef Fsqd
_refine_ls_weighting_details 'calc w=1/[\s^2^(Fo^2^)+(0.0995P)^2^+0.3588P] where P=(Fo^2^+2Fc^2^)/3'
_refine_ls_weighting_scheme calc
_refine_ls_wR_factor_gt 0.1527
_refine_ls_wR_factor_ref 0.1856
_reflns_number_gt 10741
_reflns_number_total 15739
_reflns_threshold_expression >2sigma(I)
_cod_data_source_file ic901531e_si_002_7.cif
_cod_data_source_block complex-8
_cod_depositor_comments
;
 Marking attached hydrogen atoms.

 Antanas Vaitkus,
 2017-01-03

The following automatic conversions were performed:

'_symmetry_cell_setting' value 'Triclinic' changed to 'triclinic'
according to the built-in table from CIF Core dictionary named
'cif_core.dic' version 2.4.1 from 2010-06-29.

Automatic conversion script
Id: cif_fix_values 1646 2011-03-28 12:23:43Z adriana 
;
_cod_database_code 4315430

loop_
_symmetry_equiv_pos_as_xyz
'x, y, z'
'-x, -y, -z'

loop_
_atom_site_label
_atom_site_type_symbol
_atom_site_fract_x
_atom_site_fract_y
_atom_site_fract_z
_atom_site_U_iso_or_equiv
_atom_site_adp_type
_atom_site_occupancy
_atom_site_symmetry_multiplicity
_atom_site_calc_flag
_atom_site_refinement_flags
_atom_site_disorder_assembly
_atom_site_disorder_group
_atom_site_attached_hydrogens
Cd1 Cd 0.42806(3) 0.49144(3) 0.30939(3) 0.03810(14) Uani 1 1 d . . . 0
Cd2 Cd 0.5000 0.5000 0.5000 0.03869(18) Uani 1 2 d S . . 0
Cd3 Cd 0.06212(3) 0.98105(3) 0.18778(3) 0.03319(13) Uani 1 1 d . . . 0
Cd4 Cd 0.0000 1.0000 0.0000 0.02965(15) Uani 1 2 d S . . 0
P1 P 0.34173(11) 0.48658(10) 0.10627(10) 0.0408(4) Uani 1 1 d . . . 0
P2 P 0.13252(11) 0.95743(12) 0.38992(10) 0.0428(4) Uani 1 1 d . . . 0
S1 S 0.29404(12) 0.48412(11) -0.01077(11) 0.0519(5) Uani 1 1 d . . . 0
S2 S 0.17213(12) 0.94592(12) 0.50720(10) 0.0529(5) Uani 1 1 d . . . 0
N1 N 0.3243(3) 0.5735(3) 0.1547(3) 0.0429(13) Uani 1 1 d . . . 0
N2 N 0.3280(3) 0.5711(3) 0.2429(3) 0.0442(13) Uani 1 1 d . . . 0
N3 N 0.2699(4) 0.7026(4) 0.6137(3) 0.0615(18) Uani 1 1 d . . . 0
N4 N 0.4480(3) 0.4864(3) 0.1184(3) 0.0433(13) Uani 1 1 d . . . 0
N5 N 0.4942(3) 0.5157(3) 0.1987(3) 0.0423(13) Uani 1 1 d . . . 0
N6 N 0.8507(3) 0.6288(4) 0.4568(4) 0.0613(17) Uani 1 1 d . . . 0
N7 N 0.2985(3) 0.4050(3) 0.1539(3) 0.0414(13) Uani 1 1 d . . . 0
N8 N 0.3436(3) 0.3847(3) 0.2326(3) 0.0403(13) Uani 1 1 d . . . 0
N9 N 0.3928(3) 0.1862(3) 0.5891(3) 0.0476(14) Uani 1 1 d . . . 0
N10 N 0.0963(4) 0.8646(3) 0.3425(3) 0.0464(14) Uani 1 1 d . . . 0
N11 N 0.0937(4) 0.8624(3) 0.2529(3) 0.0470(14) Uani 1 1 d . . . 0
N12 N 0.0890(5) 0.6820(4) -0.1111(4) 0.073(2) Uani 1 1 d . . . 0
N13 N 0.2122(3) 0.9984(3) 0.3426(3) 0.0443(14) Uani 1 1 d . . . 0
N14 N 0.1890(3) 1.0362(3) 0.2654(3) 0.0387(12) Uani 1 1 d . . . 0
N15 N 0.2632(4) 1.2267(3) -0.0776(4) 0.0478(14) Uani 1 1 d . . . 0
N16 N 0.0512(3) 1.0155(3) 0.3769(3) 0.0359(12) Uani 1 1 d . . . 0
N17 N -0.0016(3) 1.0087(3) 0.2968(3) 0.0353(12) Uani 1 1 d . . . 0
N18 N -0.3526(3) 1.0614(3) 0.0372(3) 0.0399(12) Uani 1 1 d . . . 0
O1 O 0.3801(3) 0.5349(3) 0.4213(3) 0.0409(10) Uani 1 1 d . . . 0
O2 O 0.5509(2) 0.5546(3) 0.3798(3) 0.0476(12) Uani 1 1 d . . . 0
O3 O 0.4645(2) 0.3939(2) 0.3979(3) 0.0398(10) Uani 1 1 d . . . 0
O4 O 0.0640(3) 0.9002(3) 0.0764(2) 0.0467(11) Uani 1 1 d . . . 0
O5 O 0.0942(2) 1.0783(3) 0.1000(2) 0.0393(10) Uani 1 1 d . . . 0
O6 O -0.0672(2) 0.9951(3) 0.1168(2) 0.0381(10) Uani 1 1 d . . . 0
C1 C 0.3437(5) 0.6545(4) 0.1174(4) 0.060(2) Uani 1 1 d . . . 0
H1A H 0.2956 0.6874 0.1179 0.089 Uiso 1 1 calc R . . 0
H1B H 0.3528 0.6455 0.0599 0.089 Uiso 1 1 calc R . . 0
H1C H 0.3958 0.6847 0.1493 0.089 Uiso 1 1 calc R . . 0
C2 C 0.3023(4) 0.6345(4) 0.2782(4) 0.0475(17) Uani 1 1 d . . . 0
H2 H 0.2817 0.6764 0.2427 0.057 Uiso 1 1 calc R . . 0
C3 C 0.3021(4) 0.6471(4) 0.3658(4) 0.0429(16) Uani 1 1 d . . . 0
C4 C 0.3384(4) 0.6006(4) 0.4320(4) 0.0405(15) Uani 1 1 d . . . 0
C5 C 0.3273(4) 0.6208(4) 0.5134(4) 0.0404(15) Uani 1 1 d . . . 0
H5 H 0.3519 0.5890 0.5575 0.049 Uiso 1 1 calc R . . 0
C6 C 0.2818(4) 0.6854(5) 0.5322(4) 0.056(2) Uani 1 1 d . . . 0
C7 C 0.2507(5) 0.7368(4) 0.4670(4) 0.057(2) Uani 1 1 d . . . 0
H7 H 0.2227 0.7838 0.4781 0.068 Uiso 1 1 calc R . . 0
C8 C 0.2621(4) 0.7170(5) 0.3874(4) 0.059(2) Uani 1 1 d . . . 0
H8 H 0.2419 0.7521 0.3442 0.071 Uiso 1 1 calc R . . 0
C9 C 0.2190(5) 0.7660(5) 0.6327(4) 0.069(2) Uani 1 1 d . . . 0
H9A H 0.2357 0.8168 0.6029 0.082 Uiso 1 1 calc R . . 0
H9B H 0.2328 0.7799 0.6929 0.082 Uiso 1 1 calc R . . 0
C10 C 0.1224(5) 0.7430(6) 0.6105(5) 0.075(3) Uani 1 1 d . . . 0
H10A H 0.1052 0.7479 0.5506 0.113 Uiso 1 1 calc R . . 0
H10B H 0.0929 0.7809 0.6405 0.113 Uiso 1 1 calc R . . 0
H10C H 0.1070 0.6855 0.6261 0.113 Uiso 1 1 calc R . . 0
C11 C 0.2869(5) 0.6387(5) 0.6795(5) 0.061(2) Uani 1 1 d . . . 0
H11A H 0.2440 0.6379 0.7178 0.073 Uiso 1 1 calc R . . 0
H11B H 0.2824 0.5824 0.6532 0.073 Uiso 1 1 calc R . . 0
C12 C 0.3760(5) 0.6620(5) 0.7268(5) 0.079(3) Uani 1 1 d . . . 0
H12A H 0.4183 0.6577 0.6894 0.118 Uiso 1 1 calc R . . 0
H12B H 0.3864 0.6240 0.7727 0.118 Uiso 1 1 calc R . . 0
H12C H 0.3813 0.7194 0.7489 0.118 Uiso 1 1 calc R . . 0
C13 C 0.4809(4) 0.4163(4) 0.0813(4) 0.0544(19) Uani 1 1 d . . . 0
H13A H 0.5382 0.4343 0.0680 0.082 Uiso 1 1 calc R . . 0
H13B H 0.4423 0.3965 0.0304 0.082 Uiso 1 1 calc R . . 0
H13C H 0.4844 0.3709 0.1207 0.082 Uiso 1 1 calc R . . 0
C14 C 0.5740(4) 0.5405(4) 0.1993(4) 0.0485(18) Uani 1 1 d . . . 0
H14 H 0.5932 0.5417 0.1468 0.058 Uiso 1 1 calc R . . 0
C15 C 0.6380(4) 0.5665(4) 0.2700(4) 0.0476(17) Uani 1 1 d . . . 0
C16 C 0.6265(4) 0.5718(4) 0.3556(4) 0.0475(18) Uani 1 1 d . B . 0
C17 C 0.6988(4) 0.5922(4) 0.4157(5) 0.0509(19) Uani 1 1 d . . . 0
H17 H 0.6913 0.5952 0.4723 0.061 Uiso 1 1 calc R B . 0
C18 C 0.7812(4) 0.6082(4) 0.3965(5) 0.0525(19) Uani 1 1 d . B . 0
C19 C 0.7911(4) 0.6047(4) 0.3120(5) 0.055(2) Uani 1 1 d . . . 0
H19 H 0.8467 0.6161 0.2970 0.066 Uiso 1 1 calc R B . 0
C20 C 0.7220(4) 0.5852(4) 0.2519(5) 0.0544(19) Uani 1 1 d . B . 0
H20 H 0.7307 0.5841 0.1955 0.065 Uiso 1 1 calc R . . 0
C23 C 0.8430(5) 0.6430(6) 0.5431(7) 0.095(4) Uani 1 1 d . B . 0
H23A H 0.7904 0.6702 0.5453 0.114 Uiso 1 1 calc R . . 0
H23B H 0.8926 0.6826 0.5688 0.114 Uiso 1 1 calc R . . 0
C24 C 0.8389(5) 0.5653(6) 0.5952(6) 0.087(3) Uani 1 1 d . . . 0
H24A H 0.7952 0.5224 0.5666 0.130 Uiso 1 1 calc R B . 0
H24B H 0.8238 0.5794 0.6494 0.130 Uiso 1 1 calc R . . 0
H24C H 0.8949 0.5440 0.6031 0.130 Uiso 1 1 calc R . . 0
C25 C 0.2082(4) 0.3705(4) 0.1298(4) 0.0485(17) Uani 1 1 d . . . 0
H25A H 0.2050 0.3110 0.1152 0.073 Uiso 1 1 calc R . . 0
H25B H 0.1825 0.4000 0.0819 0.073 Uiso 1 1 calc R . . 0
H25C H 0.1769 0.3775 0.1764 0.073 Uiso 1 1 calc R . . 0
C26 C 0.3122(4) 0.3214(4) 0.2701(4) 0.0369(15) Uani 1 1 d . . . 0
H26 H 0.2625 0.2899 0.2404 0.044 Uiso 1 1 calc R . . 0
C27 C 0.3426(4) 0.2915(4) 0.3515(4) 0.0370(14) Uani 1 1 d . . . 0
C28 C 0.4134(4) 0.3243(4) 0.4119(4) 0.0403(15) Uani 1 1 d . . . 0
C29 C 0.4303(4) 0.2859(4) 0.4875(4) 0.0396(15) Uani 1 1 d . . . 0
H29 H 0.4801 0.3072 0.5251 0.048 Uiso 1 1 calc R . . 0
C30 C 0.3780(4) 0.2174(4) 0.5113(4) 0.0436(16) Uani 1 1 d . . . 0
C31 C 0.3085(4) 0.1846(4) 0.4518(4) 0.0406(15) Uani 1 1 d . . . 0
H31 H 0.2717 0.1374 0.4646 0.049 Uiso 1 1 calc R . . 0
C32 C 0.2926(4) 0.2191(4) 0.3762(4) 0.0382(15) Uani 1 1 d . . . 0
H32 H 0.2457 0.1937 0.3374 0.046 Uiso 1 1 calc R . . 0
C33 C 0.3302(4) 0.1243(4) 0.6165(4) 0.0530(18) Uani 1 1 d . . . 0
H33A H 0.3583 0.0961 0.6651 0.064 Uiso 1 1 calc R . . 0
H33B H 0.3101 0.0816 0.5715 0.064 Uiso 1 1 calc R . . 0
C34 C 0.2518(5) 0.1622(5) 0.6405(5) 0.062(2) Uani 1 1 d . . . 0
H34A H 0.2716 0.2075 0.6819 0.092 Uiso 1 1 calc R . . 0
H34B H 0.2146 0.1189 0.6637 0.092 Uiso 1 1 calc R . . 0
H34C H 0.2196 0.1841 0.5910 0.092 Uiso 1 1 calc R . . 0
C35 C 0.4596(5) 0.2239(5) 0.6544(4) 0.058(2) Uani 1 1 d . . . 0
H35A H 0.4353 0.2275 0.7067 0.070 Uiso 1 1 calc R . . 0
H35B H 0.4788 0.2814 0.6392 0.070 Uiso 1 1 calc R . . 0
C36 C 0.5358(5) 0.1755(5) 0.6690(5) 0.079(3) Uani 1 1 d . . . 0
H36A H 0.5170 0.1182 0.6833 0.119 Uiso 1 1 calc R . . 0
H36B H 0.5779 0.2022 0.7147 0.119 Uiso 1 1 calc R . . 0
H36C H 0.5621 0.1745 0.6184 0.119 Uiso 1 1 calc R . . 0
C37 C 0.0247(6) 0.8148(5) 0.3702(4) 0.071(2) Uani 1 1 d . . . 0
H37A H -0.0289 0.8252 0.3356 0.107 Uiso 1 1 calc R . . 0
H37B H 0.0226 0.8299 0.4282 0.107 Uiso 1 1 calc R . . 0
H37C H 0.0320 0.7555 0.3657 0.107 Uiso 1 1 calc R . . 0
C38 C 0.0980(4) 0.7899(4) 0.2202(4) 0.0425(15) Uani 1 1 d . . . 0
H38 H 0.1047 0.7457 0.2577 0.051 Uiso 1 1 calc R . . 0
C39 C 0.0938(4) 0.7686(4) 0.1344(4) 0.0393(14) Uani 1 1 d . . . 0
C40 C 0.0757(4) 0.8219(4) 0.0660(4) 0.0369(14) Uani 1 1 d . . . 0
C41 C 0.0708(4) 0.7891(4) -0.0141(4) 0.0418(15) Uani 1 1 d . . . 0
H41 H 0.0550 0.8235 -0.0594 0.050 Uiso 1 1 calc R . . 0
C42 C 0.0876(5) 0.7102(4) -0.0312(4) 0.0559(19) Uani 1 1 d . . . 0
C43 C 0.1024(5) 0.6557(4) 0.0361(4) 0.062(2) Uani 1 1 d . . . 0
H43 H 0.1107 0.5993 0.0260 0.074 Uiso 1 1 calc R . . 0
C44 C 0.1046(5) 0.6855(4) 0.1153(4) 0.0526(18) Uani 1 1 d . . . 0
H44 H 0.1139 0.6484 0.1596 0.063 Uiso 1 1 calc R . . 0
C45 C 0.1078(6) 0.5923(6) -0.1303(5) 0.081(3) Uani 1 1 d . . . 0
H45A H 0.1329 0.5907 -0.1822 0.097 Uiso 1 1 calc R . . 0
H45B H 0.1491 0.5736 -0.0845 0.097 Uiso 1 1 calc R . . 0
C46 C 0.0251(7) 0.5369(6) -0.1394(7) 0.110(4) Uani 1 1 d . . . 0
H46A H 0.0006 0.5392 -0.0879 0.165 Uiso 1 1 calc R . . 0
H46B H 0.0353 0.4794 -0.1511 0.165 Uiso 1 1 calc R . . 0
H46C H -0.0150 0.5555 -0.1854 0.165 Uiso 1 1 calc R . . 0
C47 C 0.0789(6) 0.7408(4) -0.1793(4) 0.060(2) Uani 1 1 d . . . 0
H47A H 0.1058 0.7210 -0.2257 0.072 Uiso 1 1 calc R . . 0
H47B H 0.1097 0.7960 -0.1596 0.072 Uiso 1 1 calc R . . 0
C48 C -0.0145(6) 0.7510(5) -0.2116(5) 0.078(3) Uani 1 1 d . . . 0
H48A H -0.0453 0.6968 -0.2322 0.117 Uiso 1 1 calc R . . 0
H48B H -0.0171 0.7905 -0.2569 0.117 Uiso 1 1 calc R . . 0
H48C H -0.0413 0.7723 -0.1665 0.117 Uiso 1 1 calc R . . 0
C49 C 0.2976(4) 0.9694(6) 0.3607(4) 0.067(2) Uani 1 1 d . . . 0
H49A H 0.3100 0.9409 0.3112 0.100 Uiso 1 1 calc R . . 0
H49B H 0.2984 0.9305 0.4065 0.100 Uiso 1 1 calc R . . 0
H49C H 0.3411 1.0173 0.3765 0.100 Uiso 1 1 calc R . . 0
C50 C 0.2513(4) 1.0773(4) 0.2308(4) 0.0429(16) Uani 1 1 d . . . 0
H50 H 0.3075 1.0800 0.2617 0.051 Uiso 1 1 calc R . . 0
C51 C 0.2448(4) 1.1179(4) 0.1532(4) 0.0403(15) Uani 1 1 d . . . 0
C52 C 0.1711(4) 1.1175(3) 0.0904(4) 0.0359(14) Uani 1 1 d . . . 0
C53 C 0.1793(4) 1.1546(4) 0.0157(4) 0.0399(15) Uani 1 1 d . . . 0
H53 H 0.1296 1.1539 -0.0252 0.048 Uiso 1 1 calc R . . 0
C54 C 0.2580(4) 1.1934(4) -0.0026(4) 0.0451(16) Uani 1 1 d . . . 0
C55 C 0.3293(4) 1.1969(4) 0.0602(4) 0.0480(18) Uani 1 1 d . . . 0
H55 H 0.3829 1.2250 0.0512 0.058 Uiso 1 1 calc R . . 0
C56 C 0.3224(4) 1.1601(5) 0.1341(4) 0.053(2) Uani 1 1 d . . . 0
H56 H 0.3723 1.1629 0.1749 0.063 Uiso 1 1 calc R . . 0
C57 C 0.3473(5) 1.2440(5) -0.1049(5) 0.063(2) Uani 1 1 d . . . 0
H57A H 0.3876 1.2760 -0.0601 0.076 Uiso 1 1 calc R . . 0
H57B H 0.3413 1.2794 -0.1541 0.076 Uiso 1 1 calc R . . 0
C58 C 0.3854(4) 1.1660(5) -0.1268(5) 0.061(2) Uani 1 1 d . . . 0
H58A H 0.3909 1.1301 -0.0787 0.091 Uiso 1 1 calc R . . 0
H58B H 0.4422 1.1818 -0.1424 0.091 Uiso 1 1 calc R . . 0
H58C H 0.3477 1.1357 -0.1735 0.091 Uiso 1 1 calc R . . 0
C59 C 0.1879(5) 1.2250(4) -0.1418(4) 0.0551(19) Uani 1 1 d . . . 0
H59A H 0.1538 1.1694 -0.1434 0.066 Uiso 1 1 calc R . . 0
H59B H 0.2071 1.2329 -0.1964 0.066 Uiso 1 1 calc R . . 0
C60 C 0.1312(4) 1.2914(5) -0.1275(5) 0.0572(19) Uani 1 1 d . . . 0
H60A H 0.1085 1.2814 -0.0755 0.086 Uiso 1 1 calc R . . 0
H60B H 0.0835 1.2894 -0.1737 0.086 Uiso 1 1 calc R . . 0
H60C H 0.1650 1.3464 -0.1241 0.086 Uiso 1 1 calc R . . 0
C61 C 0.0613(4) 1.0989(4) 0.4195(4) 0.0498(18) Uani 1 1 d . . . 0
H61A H 0.0819 1.1417 0.3827 0.075 Uiso 1 1 calc R . . 0
H61B H 0.1030 1.0993 0.4706 0.075 Uiso 1 1 calc R . . 0
H61C H 0.0058 1.1108 0.4333 0.075 Uiso 1 1 calc R . . 0
C62 C -0.0799(4) 1.0248(4) 0.2970(4) 0.0370(14) Uani 1 1 d . . . 0
H62 H -0.0959 1.0349 0.3497 0.044 Uiso 1 1 calc R . . 0
C63 C -0.1446(3) 1.0291(4) 0.2264(3) 0.0329(13) Uani 1 1 d . . . 0
C64 C -0.1367(3) 1.0174(4) 0.1402(3) 0.0347(14) Uani 1 1 d . . . 0
C65 C -0.2061(3) 1.0315(4) 0.0796(4) 0.0355(14) Uani 1 1 d . . . 0
H65 H -0.1994 1.0270 0.0229 0.043 Uiso 1 1 calc R . . 0
C66 C -0.2844(4) 1.0519(4) 0.0983(4) 0.0355(14) Uani 1 1 d . . . 0
C67 C -0.2918(4) 1.0627(4) 0.1839(4) 0.0381(14) Uani 1 1 d . . . 0
H67 H -0.3433 1.0782 0.1993 0.046 Uiso 1 1 calc R . . 0
C68 C -0.2248(4) 1.0508(4) 0.2428(4) 0.0378(14) Uani 1 1 d . . . 0
H68 H -0.2318 1.0575 0.2993 0.045 Uiso 1 1 calc R . . 0
C69 C -0.4262(4) 1.0997(4) 0.0563(4) 0.0458(16) Uani 1 1 d . . . 0
H69A H -0.4459 1.0732 0.1055 0.055 Uiso 1 1 calc R . . 0
H69B H -0.4736 1.0891 0.0090 0.055 Uiso 1 1 calc R . . 0
C70 C -0.4064(5) 1.1924(4) 0.0733(5) 0.066(2) Uani 1 1 d . . . 0
H70A H -0.3535 1.2039 0.1135 0.098 Uiso 1 1 calc R . . 0
H70B H -0.4540 1.2133 0.0959 0.098 Uiso 1 1 calc R . . 0
H70C H -0.3987 1.2204 0.0214 0.098 Uiso 1 1 calc R . . 0
C71 C -0.3473(4) 1.0437(4) -0.0504(4) 0.0461(17) Uani 1 1 d . . . 0
H71A H -0.4058 1.0248 -0.0799 0.055 Uiso 1 1 calc R . . 0
H71B H -0.3122 0.9971 -0.0534 0.055 Uiso 1 1 calc R . . 0
C72 C -0.3095(4) 1.1164(4) -0.0945(4) 0.0543(18) Uani 1 1 d . . . 0
H72A H -0.3471 1.1607 -0.0972 0.081 Uiso 1 1 calc R . . 0
H72B H -0.3039 1.0985 -0.1510 0.081 Uiso 1 1 calc R . . 0
H72C H -0.2527 1.1374 -0.0643 0.081 Uiso 1 1 calc R . . 0
C73 C 0.4670(6) 0.8497(6) 0.6154(5) 0.084(3) Uani 1 1 d . . . 2
Cl1 Cl 0.4412(6) 0.9207(6) 0.5505(6) 0.109(3) Uiso 0.40 1 d P A 1 0
Cl1A Cl 0.3873(5) 0.9059(5) 0.5731(5) 0.078(2) Uiso 0.30 1 d P A 2 0
Cl1B Cl 0.4729(5) 0.9397(5) 0.5333(5) 0.072(2) Uiso 0.30 1 d P . . 0
Cl2 Cl 0.48992(16) 0.8983(2) 0.71708(16) 0.1111(10) Uani 1 1 d . A . 0
C21 C 0.9335(12) 0.6686(12) 0.4569(11) 0.080(5) Uiso 0.50 1 d P B 1 2
C22 C 0.9876(15) 0.6015(15) 0.4499(14) 0.107(7) Uiso 0.50 1 d P B 1 3
C21A C 0.9300(8) 0.5963(7) 0.4325(7) 0.034(3) Uiso 0.50 1 d P B 2 2
C22A C 0.9229(7) 0.5027(7) 0.4168(7) 0.037(3) Uiso 0.50 1 d P B 2 3

loop_
_atom_site_aniso_label
_atom_site_aniso_U_11
_atom_site_aniso_U_22
_atom_site_aniso_U_33
_atom_site_aniso_U_23
_atom_site_aniso_U_13
_atom_site_aniso_U_12
Cd1 0.0343(3) 0.0397(3) 0.0412(3) -0.0187(2) 0.0142(2) -0.00049(19)
Cd2 0.0283(3) 0.0445(4) 0.0438(4) -0.0220(3) 0.0104(3) 0.0027(3)
Cd3 0.0336(2) 0.0400(3) 0.0273(2) -0.00952(18) 0.00552(18) 0.01037(18)
Cd4 0.0291(3) 0.0364(3) 0.0246(3) -0.0084(2) 0.0064(2) 0.0066(2)
P1 0.0489(10) 0.0384(9) 0.0386(9) -0.0125(7) 0.0203(8) 0.0029(7)
P2 0.0449(10) 0.0602(11) 0.0260(8) -0.0134(8) 0.0021(7) 0.0239(8)
S1 0.0633(11) 0.0539(11) 0.0407(10) -0.0137(8) 0.0180(8) 0.0041(9)
S2 0.0605(11) 0.0743(13) 0.0287(9) -0.0107(8) 0.0019(8) 0.0360(10)
N1 0.050(3) 0.044(3) 0.036(3) -0.014(2) 0.014(2) 0.003(2)
N2 0.045(3) 0.041(3) 0.048(3) -0.018(3) 0.017(2) 0.000(2)
N3 0.082(4) 0.078(4) 0.033(3) -0.011(3) 0.006(3) 0.047(4)
N4 0.045(3) 0.040(3) 0.048(3) -0.021(3) 0.022(2) 0.001(2)
N5 0.039(3) 0.039(3) 0.050(3) -0.015(3) 0.016(2) -0.001(2)
N6 0.031(3) 0.051(4) 0.102(5) 0.002(4) 0.012(3) 0.006(3)
N7 0.043(3) 0.044(3) 0.036(3) -0.013(2) 0.008(2) -0.003(2)
N8 0.036(3) 0.043(3) 0.043(3) -0.019(3) 0.016(2) 0.000(2)
N9 0.053(3) 0.043(3) 0.047(4) -0.012(3) 0.009(3) 0.006(3)
N10 0.066(4) 0.049(3) 0.027(3) -0.004(2) 0.008(3) 0.024(3)
N11 0.069(4) 0.044(3) 0.031(3) -0.007(2) 0.008(3) 0.019(3)
N12 0.135(6) 0.045(4) 0.048(4) -0.015(3) 0.036(4) 0.021(4)
N13 0.039(3) 0.066(4) 0.031(3) -0.016(3) 0.002(2) 0.026(3)
N14 0.039(3) 0.047(3) 0.030(3) -0.014(2) 0.006(2) 0.009(2)
N15 0.054(3) 0.036(3) 0.058(4) -0.002(3) 0.029(3) 0.001(3)
N16 0.034(3) 0.046(3) 0.028(3) -0.013(2) 0.003(2) 0.015(2)
N17 0.032(3) 0.045(3) 0.029(3) -0.009(2) 0.003(2) 0.006(2)
N18 0.032(3) 0.049(3) 0.037(3) -0.012(2) 0.000(2) 0.007(2)
O1 0.042(2) 0.039(2) 0.046(3) -0.016(2) 0.0177(19) 0.0077(19)
O2 0.031(2) 0.059(3) 0.054(3) -0.030(2) 0.021(2) -0.005(2)
O3 0.036(2) 0.036(2) 0.047(3) -0.016(2) 0.0119(19) -0.0013(18)
O4 0.066(3) 0.046(3) 0.030(2) -0.0092(19) 0.001(2) 0.025(2)
O5 0.032(2) 0.050(3) 0.034(2) -0.0114(19) 0.0025(17) -0.0005(19)
O6 0.028(2) 0.057(3) 0.031(2) -0.012(2) 0.0088(17) 0.0073(19)
C1 0.086(6) 0.046(4) 0.054(5) -0.008(4) 0.034(4) 0.009(4)
C2 0.045(4) 0.055(4) 0.046(4) -0.017(3) 0.011(3) 0.013(3)
C3 0.036(3) 0.047(4) 0.046(4) -0.020(3) 0.003(3) 0.015(3)
C4 0.035(3) 0.046(4) 0.042(4) -0.019(3) 0.010(3) 0.006(3)
C5 0.038(3) 0.045(4) 0.040(4) -0.021(3) 0.004(3) 0.012(3)
C6 0.049(4) 0.085(6) 0.036(4) -0.026(4) 0.002(3) 0.027(4)
C7 0.069(5) 0.061(5) 0.044(4) -0.024(3) -0.002(3) 0.040(4)
C8 0.049(4) 0.082(5) 0.049(4) -0.023(4) -0.002(3) 0.029(4)
C9 0.089(6) 0.085(6) 0.042(4) -0.017(4) 0.010(4) 0.053(5)
C10 0.084(6) 0.093(7) 0.058(5) -0.008(5) 0.013(4) 0.048(5)
C11 0.061(5) 0.069(5) 0.057(5) -0.017(4) 0.013(4) 0.026(4)
C12 0.088(6) 0.084(6) 0.060(5) -0.028(5) -0.012(4) 0.031(5)
C13 0.052(4) 0.051(4) 0.062(5) -0.028(4) 0.016(3) 0.008(3)
C14 0.045(4) 0.038(4) 0.065(5) -0.019(3) 0.024(3) 0.000(3)
C15 0.038(3) 0.040(4) 0.066(5) -0.019(3) 0.020(3) -0.004(3)
C16 0.036(3) 0.041(4) 0.068(5) -0.029(3) 0.022(3) 0.000(3)
C17 0.047(4) 0.029(3) 0.076(5) -0.028(3) 0.017(3) -0.005(3)
C18 0.036(4) 0.030(3) 0.091(6) -0.017(4) 0.015(4) -0.003(3)
C19 0.043(4) 0.038(4) 0.090(6) -0.001(4) 0.032(4) 0.003(3)
C20 0.046(4) 0.044(4) 0.076(5) -0.006(4) 0.025(4) -0.001(3)
C23 0.031(4) 0.104(8) 0.141(9) -0.087(7) -0.015(5) 0.016(4)
C24 0.059(5) 0.116(8) 0.081(7) -0.039(6) 0.030(5) -0.027(5)
C25 0.045(4) 0.053(4) 0.045(4) -0.007(3) 0.009(3) -0.005(3)
C26 0.035(3) 0.040(3) 0.037(4) -0.017(3) 0.015(3) -0.002(3)
C27 0.038(3) 0.034(3) 0.039(4) -0.015(3) 0.012(3) -0.001(3)
C28 0.033(3) 0.045(4) 0.047(4) -0.018(3) 0.015(3) 0.011(3)
C29 0.037(3) 0.035(3) 0.048(4) -0.012(3) 0.008(3) 0.007(3)
C30 0.049(4) 0.045(4) 0.041(4) -0.015(3) 0.012(3) 0.018(3)
C31 0.047(4) 0.033(3) 0.044(4) -0.013(3) 0.018(3) -0.003(3)
C32 0.033(3) 0.040(3) 0.043(4) -0.017(3) 0.016(3) -0.002(3)
C33 0.059(4) 0.051(4) 0.054(4) -0.006(3) 0.018(3) 0.013(3)
C34 0.069(5) 0.062(5) 0.060(5) -0.007(4) 0.026(4) 0.010(4)
C35 0.062(5) 0.067(5) 0.046(4) -0.015(4) 0.007(3) 0.014(4)
C36 0.074(6) 0.077(6) 0.082(6) -0.026(5) -0.015(5) 0.024(5)
C37 0.127(7) 0.052(5) 0.041(4) -0.011(4) 0.035(5) 0.007(5)
C38 0.047(4) 0.040(4) 0.042(4) 0.000(3) 0.007(3) 0.016(3)
C39 0.047(4) 0.040(4) 0.034(3) -0.005(3) 0.010(3) 0.014(3)
C40 0.037(3) 0.039(3) 0.037(3) -0.009(3) 0.009(3) 0.006(3)
C41 0.053(4) 0.042(4) 0.033(3) -0.007(3) 0.012(3) 0.011(3)
C42 0.079(5) 0.049(4) 0.044(4) -0.010(3) 0.024(4) 0.010(4)
C43 0.105(6) 0.036(4) 0.054(5) -0.005(3) 0.033(4) 0.019(4)
C44 0.074(5) 0.046(4) 0.043(4) -0.002(3) 0.017(3) 0.019(4)
C45 0.093(7) 0.094(7) 0.056(5) -0.012(5) 0.009(5) 0.022(6)
C46 0.133(10) 0.066(6) 0.120(9) -0.007(6) 0.006(7) -0.012(6)
C47 0.105(7) 0.041(4) 0.040(4) -0.009(3) 0.036(4) 0.007(4)
C48 0.124(8) 0.049(5) 0.054(5) -0.017(4) 0.020(5) -0.021(5)
C49 0.043(4) 0.115(7) 0.049(4) -0.009(4) 0.001(3) 0.044(4)
C50 0.027(3) 0.066(4) 0.036(4) -0.024(3) 0.002(3) 0.012(3)
C51 0.035(3) 0.040(3) 0.046(4) -0.023(3) 0.012(3) -0.001(3)
C52 0.040(3) 0.029(3) 0.039(4) -0.018(3) 0.012(3) 0.002(3)
C53 0.047(4) 0.035(3) 0.039(4) -0.014(3) 0.013(3) 0.000(3)
C54 0.055(4) 0.032(3) 0.053(4) -0.013(3) 0.027(3) 0.000(3)
C55 0.040(4) 0.041(4) 0.065(5) -0.024(3) 0.027(3) -0.010(3)
C56 0.031(3) 0.073(5) 0.054(5) -0.034(4) 0.010(3) 0.007(3)
C57 0.067(5) 0.058(5) 0.068(5) -0.011(4) 0.039(4) -0.012(4)
C58 0.052(4) 0.080(6) 0.056(5) -0.013(4) 0.023(4) 0.018(4)
C59 0.073(5) 0.040(4) 0.058(5) 0.000(3) 0.035(4) -0.002(4)
C60 0.049(4) 0.062(5) 0.063(5) -0.004(4) 0.020(4) 0.004(4)
C61 0.038(4) 0.056(4) 0.052(4) -0.023(3) -0.009(3) 0.016(3)
C62 0.042(4) 0.036(3) 0.034(3) -0.007(3) 0.011(3) 0.004(3)
C63 0.029(3) 0.042(3) 0.028(3) -0.007(3) 0.006(2) 0.007(3)
C64 0.029(3) 0.044(3) 0.031(3) -0.013(3) 0.010(2) -0.002(3)
C65 0.030(3) 0.047(4) 0.030(3) -0.006(3) 0.004(2) 0.008(3)
C66 0.036(3) 0.035(3) 0.037(3) -0.005(3) 0.007(3) 0.007(3)
C67 0.033(3) 0.043(4) 0.039(4) -0.007(3) 0.007(3) 0.008(3)
C68 0.036(3) 0.044(4) 0.036(3) -0.011(3) 0.012(3) 0.009(3)
C69 0.039(4) 0.052(4) 0.048(4) -0.005(3) 0.007(3) 0.014(3)
C70 0.076(5) 0.051(4) 0.074(6) -0.017(4) 0.015(4) 0.022(4)
C71 0.035(3) 0.070(5) 0.032(4) -0.013(3) -0.001(3) 0.011(3)
C72 0.057(4) 0.063(5) 0.046(4) 0.000(4) 0.013(3) 0.015(4)
C73 0.090(7) 0.094(7) 0.068(6) -0.031(5) 0.001(5) 0.033(5)
Cl2 0.0847(17) 0.167(3) 0.0818(18) -0.0413(18) 0.0198(13) 0.0131(18)

loop_
_atom_type_symbol
_atom_type_description
_atom_type_scat_dispersion_real
_atom_type_scat_dispersion_imag
_atom_type_scat_source
C C 0.0033 0.0016 'International Tables Vol C Tables 4.2.6.8 and 6.1.1.4'
H H 0.0000 0.0000 'International Tables Vol C Tables 4.2.6.8 and 6.1.1.4'
N N 0.0061 0.0033 'International Tables Vol C Tables 4.2.6.8 and 6.1.1.4'
O O 0.0106 0.0060 'International Tables Vol C Tables 4.2.6.8 and 6.1.1.4'
P P 0.1023 0.0942 'International Tables Vol C Tables 4.2.6.8 and 6.1.1.4'
S S 0.1246 0.1234 'International Tables Vol C Tables 4.2.6.8 and 6.1.1.4'
Cd Cd -0.8075 1.2024 'International Tables Vol C Tables 4.2.6.8 and 6.1.1.4'
Cl Cl 0.1484 0.1585 'International Tables Vol C Tables 4.2.6.8 and 6.1.1.4'

loop_
_geom_angle_atom_site_label_1
_geom_angle_atom_site_label_2
_geom_angle_atom_site_label_3
_geom_angle
_geom_angle_site_symmetry_1
_geom_angle_site_symmetry_3
_geom_angle_publ_flag
O3 Cd1 O1 78.99(15) . . ?
O3 Cd1 O2 79.12(16) . . ?
O1 Cd1 O2 80.54(14) . . ?
O3 Cd1 N5 121.21(17) . . ?
O1 Cd1 N5 151.49(17) . . ?
O2 Cd1 N5 83.86(17) . . ?
O3 Cd1 N8 85.30(17) . . ?
O1 Cd1 N8 116.11(16) . . ?
O2 Cd1 N8 154.63(17) . . ?
N5 Cd1 N8 87.33(17) . . ?
O3 Cd1 N2 151.12(16) . . ?
O1 Cd1 N2 82.51(16) . . ?
O2 Cd1 N2 119.44(18) . . ?
N5 Cd1 N2 84.63(19) . . ?
N8 Cd1 N2 83.17(18) . . ?
O3 Cd1 Cd2 47.92(9) . . ?
O1 Cd1 Cd2 46.03(11) . . ?
O2 Cd1 Cd2 48.97(11) . . ?
N5 Cd1 Cd2 131.10(13) . . ?
N8 Cd1 Cd2 128.66(14) . . ?
N2 Cd1 Cd2 125.97(12) . . ?
O1 Cd2 O1 179.998(1) . 2_666 ?
O1 Cd2 O3 75.75(14) . . ?
O1 Cd2 O3 104.25(14) 2_666 . ?
O1 Cd2 O3 104.25(14) . 2_666 ?
O1 Cd2 O3 75.75(14) 2_666 2_666 ?
O3 Cd2 O3 179.999(1) . 2_666 ?
O1 Cd2 O2 103.26(15) . 2_666 ?
O1 Cd2 O2 76.75(15) 2_666 2_666 ?
O3 Cd2 O2 105.95(14) . 2_666 ?
O3 Cd2 O2 74.05(14) 2_666 2_666 ?
O1 Cd2 O2 76.74(15) . . ?
O1 Cd2 O2 103.25(15) 2_666 . ?
O3 Cd2 O2 74.05(14) . . ?
O3 Cd2 O2 105.95(14) 2_666 . ?
O2 Cd2 O2 179.999(2) 2_666 . ?
O1 Cd2 Cd1 44.94(9) . . ?
O1 Cd2 Cd1 135.05(9) 2_666 . ?
O3 Cd2 Cd1 44.84(11) . . ?
O3 Cd2 Cd1 135.16(11) 2_666 . ?
O2 Cd2 Cd1 134.77(10) 2_666 . ?
O2 Cd2 Cd1 45.23(10) . . ?
O1 Cd2 Cd1 135.06(9) . 2_666 ?
O1 Cd2 Cd1 44.95(9) 2_666 2_666 ?
O3 Cd2 Cd1 135.16(11) . 2_666 ?
O3 Cd2 Cd1 44.84(11) 2_666 2_666 ?
O2 Cd2 Cd1 45.23(10) 2_666 2_666 ?
O2 Cd2 Cd1 134.77(10) . 2_666 ?
Cd1 Cd2 Cd1 180.0 . 2_666 ?
O5 Cd3 O4 80.72(15) . . ?
O5 Cd3 O6 78.42(15) . . ?
O4 Cd3 O6 80.07(14) . . ?
O5 Cd3 N17 121.60(17) . . ?
O4 Cd3 N17 148.20(17) . . ?
O6 Cd3 N17 82.77(15) . . ?
O5 Cd3 N11 148.67(17) . . ?
O4 Cd3 N11 81.20(16) . . ?
O6 Cd3 N11 123.02(18) . . ?
N17 Cd3 N11 86.08(18) . . ?
O5 Cd3 N14 83.93(17) . . ?
O4 Cd3 N14 119.48(16) . . ?
O6 Cd3 N14 151.17(17) . . ?
N17 Cd3 N14 87.39(17) . . ?
N11 Cd3 N14 83.0(2) . . ?
O5 Cd3 Cd4 47.66(9) . . ?
O4 Cd3 Cd4 47.38(11) . . ?
O6 Cd3 Cd4 48.25(10) . . ?
N17 Cd3 Cd4 129.55(13) . . ?
N11 Cd3 Cd4 127.16(12) . . ?
N14 Cd3 Cd4 128.29(13) . . ?
O4 Cd4 O4 179.999(1) 2_575 . ?
O4 Cd4 O5 77.69(15) 2_575 2_575 ?
O4 Cd4 O5 102.31(15) . 2_575 ?
O4 Cd4 O5 102.31(15) 2_575 . ?
O4 Cd4 O5 77.69(15) . . ?
O5 Cd4 O5 180.00(18) 2_575 . ?
O4 Cd4 O6 77.13(15) 2_575 2_575 ?
O4 Cd4 O6 102.87(15) . 2_575 ?
O5 Cd4 O6 74.97(13) 2_575 2_575 ?
O5 Cd4 O6 105.03(14) . 2_575 ?
O4 Cd4 O6 102.87(15) 2_575 . ?
O4 Cd4 O6 77.13(15) . . ?
O5 Cd4 O6 105.03(14) 2_575 . ?
O5 Cd4 O6 74.97(13) . . ?
O6 Cd4 O6 179.999(1) 2_575 . ?
O4 Cd4 Cd3 134.15(9) 2_575 . ?
O4 Cd4 Cd3 45.85(9) . . ?
O5 Cd4 Cd3 134.68(11) 2_575 . ?
O5 Cd4 Cd3 45.32(11) . . ?
O6 Cd4 Cd3 134.05(10) 2_575 . ?
O6 Cd4 Cd3 45.95(10) . . ?
O4 Cd4 Cd3 45.85(9) 2_575 2_575 ?
O4 Cd4 Cd3 134.15(9) . 2_575 ?
O5 Cd4 Cd3 45.32(11) 2_575 2_575 ?
O5 Cd4 Cd3 134.68(11) . 2_575 ?
O6 Cd4 Cd3 45.95(10) 2_575 2_575 ?
O6 Cd4 Cd3 134.05(10) . 2_575 ?
Cd3 Cd4 Cd3 180.000(15) . 2_575 ?
N4 P1 N7 109.3(3) . . ?
N4 P1 N1 106.3(2) . . ?
N7 P1 N1 107.9(3) . . ?
N4 P1 S1 110.5(2) . . ?
N7 P1 S1 111.15(19) . . ?
N1 P1 S1 111.5(2) . . ?
N13 P2 N16 110.8(3) . . ?
N13 P2 N10 106.4(3) . . ?
N16 P2 N10 107.1(3) . . ?
N13 P2 S2 110.8(2) . . ?
N16 P2 S2 110.13(18) . . ?
N10 P2 S2 111.4(2) . . ?
N2 N1 C1 118.4(5) . . ?
N2 N1 P1 116.9(4) . . ?
C1 N1 P1 119.0(4) . . ?
C2 N2 N1 116.1(6) . . ?
C2 N2 Cd1 123.6(5) . . ?
N1 N2 Cd1 114.8(3) . . ?
C6 N3 C9 121.6(6) . . ?
C6 N3 C11 119.7(6) . . ?
C9 N3 C11 116.2(5) . . ?
N5 N4 C13 115.0(5) . . ?
N5 N4 P1 115.7(3) . . ?
C13 N4 P1 117.5(4) . . ?
C14 N5 N4 114.5(5) . . ?
C14 N5 Cd1 126.8(5) . . ?
N4 N5 Cd1 117.6(3) . . ?
C18 N6 C21 134.1(10) . . ?
C18 N6 C23 122.7(6) . . ?
C21 N6 C23 99.5(9) . . ?
C18 N6 C21A 110.5(7) . . ?
C21 N6 C21A 49.2(8) . . ?
C23 N6 C21A 121.2(7) . . ?
N8 N7 C25 119.1(5) . . ?
N8 N7 P1 117.2(4) . . ?
C25 N7 P1 121.4(4) . . ?
C26 N8 N7 118.5(5) . . ?
C26 N8 Cd1 119.1(4) . . ?
N7 N8 Cd1 117.0(4) . . ?
C30 N9 C33 120.4(6) . . ?
C30 N9 C35 123.2(6) . . ?
C33 N9 C35 115.1(6) . . ?
C37 N10 N11 114.1(5) . . ?
C37 N10 P2 118.7(4) . . ?
N11 N10 P2 115.1(4) . . ?
C38 N11 N10 115.2(5) . . ?
C38 N11 Cd3 128.4(4) . . ?
N10 N11 Cd3 115.7(3) . . ?
C42 N12 C47 119.0(6) . . ?
C42 N12 C45 121.8(7) . . ?
C47 N12 C45 119.1(5) . . ?
N14 N13 C49 118.6(5) . . ?
N14 N13 P2 116.9(4) . . ?
C49 N13 P2 120.4(5) . . ?
C50 N14 N13 117.9(5) . . ?
C50 N14 Cd3 121.6(4) . . ?
N13 N14 Cd3 116.1(4) . . ?
C54 N15 C59 121.6(5) . . ?
C54 N15 C57 119.7(6) . . ?
C59 N15 C57 116.5(6) . . ?
N17 N16 C61 115.4(5) . . ?
N17 N16 P2 116.2(3) . . ?
C61 N16 P2 119.6(4) . . ?
C62 N17 N16 114.6(4) . . ?
C62 N17 Cd3 128.3(4) . . ?
N16 N17 Cd3 117.0(3) . . ?
C66 N18 C69 120.8(5) . . ?
C66 N18 C71 120.4(5) . . ?
C69 N18 C71 118.2(5) . . ?
C4 O1 Cd1 129.6(4) . . ?
C4 O1 Cd2 127.6(3) . . ?
Cd1 O1 Cd2 89.02(14) . . ?
C16 O2 Cd1 129.4(4) . . ?
C16 O2 Cd2 136.1(5) . . ?
Cd1 O2 Cd2 85.80(14) . . ?
C28 O3 Cd1 125.6(4) . . ?
C28 O3 Cd2 119.8(3) . . ?
Cd1 O3 Cd2 87.24(14) . . ?
C40 O4 Cd3 133.6(4) . . ?
C40 O4 Cd4 137.3(4) . . ?
Cd3 O4 Cd4 86.77(14) . . ?
C52 O5 Cd3 129.4(4) . . ?
C52 O5 Cd4 125.9(3) . . ?
Cd3 O5 Cd4 87.02(14) . . ?
C64 O6 Cd3 131.8(3) . . ?
C64 O6 Cd4 138.9(4) . . ?
Cd3 O6 Cd4 85.80(12) . . ?
N1 C1 H1A 109.5 . . ?
N1 C1 H1B 109.5 . . ?
H1A C1 H1B 109.5 . . ?
N1 C1 H1C 109.5 . . ?
H1A C1 H1C 109.5 . . ?
H1B C1 H1C 109.5 . . ?
N2 C2 C3 126.3(7) . . ?
N2 C2 H2 116.9 . . ?
C3 C2 H2 116.9 . . ?
C4 C3 C8 116.7(6) . . ?
C4 C3 C2 128.3(6) . . ?
C8 C3 C2 115.0(6) . . ?
O1 C4 C5 117.3(6) . . ?
O1 C4 C3 123.3(5) . . ?
C5 C4 C3 119.3(6) . . ?
C6 C5 C4 122.8(6) . . ?
C6 C5 H5 118.6 . . ?
C4 C5 H5 118.6 . . ?
C5 C6 N3 121.4(7) . . ?
C5 C6 C7 118.5(6) . . ?
N3 C6 C7 120.1(6) . . ?
C8 C7 C6 118.4(6) . . ?
C8 C7 H7 120.8 . . ?
C6 C7 H7 120.8 . . ?
C7 C8 C3 124.0(7) . . ?
C7 C8 H8 118.0 . . ?
C3 C8 H8 118.0 . . ?
N3 C9 C10 115.1(7) . . ?
N3 C9 H9A 108.5 . . ?
C10 C9 H9A 108.5 . . ?
N3 C9 H9B 108.5 . . ?
C10 C9 H9B 108.5 . . ?
H9A C9 H9B 107.5 . . ?
C9 C10 H10A 109.5 . . ?
C9 C10 H10B 109.5 . . ?
H10A C10 H10B 109.5 . . ?
C9 C10 H10C 109.5 . . ?
H10A C10 H10C 109.5 . . ?
H10B C10 H10C 109.5 . . ?
C12 C11 N3 108.3(7) . . ?
C12 C11 H11A 110.0 . . ?
N3 C11 H11A 110.0 . . ?
C12 C11 H11B 110.0 . . ?
N3 C11 H11B 110.0 . . ?
H11A C11 H11B 108.4 . . ?
C11 C12 H12A 109.5 . . ?
C11 C12 H12B 109.5 . . ?
H12A C12 H12B 109.5 . . ?
C11 C12 H12C 109.5 . . ?
H12A C12 H12C 109.5 . . ?
H12B C12 H12C 109.5 . . ?
N4 C13 H13A 109.5 . . ?
N4 C13 H13B 109.5 . . ?
H13A C13 H13B 109.5 . . ?
N4 C13 H13C 109.5 . . ?
H13A C13 H13C 109.5 . . ?
H13B C13 H13C 109.5 . . ?
N5 C14 C15 127.7(6) . . ?
N5 C14 H14 116.2 . . ?
C15 C14 H14 116.2 . . ?
C20 C15 C16 117.4(6) . . ?
C20 C15 C14 114.7(6) . . ?
C16 C15 C14 127.8(6) . . ?
O2 C16 C17 118.8(6) . . ?
O2 C16 C15 122.6(6) . . ?
C17 C16 C15 118.6(6) . . ?
C18 C17 C16 122.9(7) . . ?
C18 C17 H17 118.5 . . ?
C16 C17 H17 118.5 . . ?
N6 C18 C17 121.6(7) . . ?
N6 C18 C19 120.6(6) . . ?
C17 C18 C19 117.8(7) . . ?
C20 C19 C18 120.8(6) . . ?
C20 C19 H19 119.6 . . ?
C18 C19 H19 119.6 . . ?
C19 C20 C15 122.5(7) . . ?
C19 C20 H20 118.8 . . ?
C15 C20 H20 118.8 . . ?
N6 C23 C24 115.4(7) . . ?
N6 C23 H23A 108.4 . . ?
C24 C23 H23A 108.4 . . ?
N6 C23 H23B 108.4 . . ?
C24 C23 H23B 108.4 . . ?
H23A C23 H23B 107.5 . . ?
C23 C24 H24A 109.5 . . ?
C23 C24 H24B 109.5 . . ?
H24A C24 H24B 109.5 . . ?
C23 C24 H24C 109.5 . . ?
H24A C24 H24C 109.5 . . ?
H24B C24 H24C 109.5 . . ?
N7 C25 H25A 109.5 . . ?
N7 C25 H25B 109.5 . . ?
H25A C25 H25B 109.5 . . ?
N7 C25 H25C 109.5 . . ?
H25A C25 H25C 109.5 . . ?
H25B C25 H25C 109.5 . . ?
N8 C26 C27 128.9(5) . . ?
N8 C26 H26 115.6 . . ?
C27 C26 H26 115.6 . . ?
C28 C27 C32 114.7(6) . . ?
C28 C27 C26 129.9(6) . . ?
C32 C27 C26 115.4(5) . . ?
O3 C28 C29 118.7(5) . . ?
O3 C28 C27 121.0(6) . . ?
C29 C28 C27 120.3(6) . . ?
C28 C29 C30 123.6(6) . . ?
C28 C29 H29 118.2 . . ?
C30 C29 H29 118.2 . . ?
N9 C30 C29 121.6(6) . . ?
N9 C30 C31 122.2(6) . . ?
C29 C30 C31 116.2(6) . . ?
C32 C31 C30 121.2(6) . . ?
C32 C31 H31 119.4 . . ?
C30 C31 H31 119.4 . . ?
C31 C32 C27 123.9(6) . . ?
C31 C32 H32 118.0 . . ?
C27 C32 H32 118.0 . . ?
N9 C33 C34 112.9(6) . . ?
N9 C33 H33A 109.0 . . ?
C34 C33 H33A 109.0 . . ?
N9 C33 H33B 109.0 . . ?
C34 C33 H33B 109.0 . . ?
H33A C33 H33B 107.8 . . ?
C33 C34 H34A 109.5 . . ?
C33 C34 H34B 109.5 . . ?
H34A C34 H34B 109.5 . . ?
C33 C34 H34C 109.5 . . ?
H34A C34 H34C 109.5 . . ?
H34B C34 H34C 109.5 . . ?
N9 C35 C36 112.6(6) . . ?
N9 C35 H35A 109.1 . . ?
C36 C35 H35A 109.1 . . ?
N9 C35 H35B 109.1 . . ?
C36 C35 H35B 109.1 . . ?
H35A C35 H35B 107.8 . . ?
C35 C36 H36A 109.5 . . ?
C35 C36 H36B 109.5 . . ?
H36A C36 H36B 109.5 . . ?
C35 C36 H36C 109.5 . . ?
H36A C36 H36C 109.5 . . ?
H36B C36 H36C 109.5 . . ?
N10 C37 H37A 109.5 . . ?
N10 C37 H37B 109.5 . . ?
H37A C37 H37B 109.5 . . ?
N10 C37 H37C 109.5 . . ?
H37A C37 H37C 109.5 . . ?
H37B C37 H37C 109.5 . . ?
N11 C38 C39 127.6(6) . . ?
N11 C38 H38 116.2 . . ?
C39 C38 H38 116.2 . . ?
C44 C39 C38 116.4(6) . . ?
C44 C39 C40 117.0(5) . . ?
C38 C39 C40 126.6(5) . . ?
O4 C40 C41 119.1(6) . . ?
O4 C40 C39 122.3(5) . . ?
C41 C40 C39 118.6(6) . . ?
C42 C41 C40 123.5(6) . . ?
C42 C41 H41 118.3 . . ?
C40 C41 H41 118.3 . . ?
C41 C42 N12 121.9(7) . . ?
C41 C42 C43 118.3(6) . . ?
N12 C42 C43 119.8(6) . . ?
C44 C43 C42 119.2(6) . . ?
C44 C43 H43 120.4 . . ?
C42 C43 H43 120.4 . . ?
C43 C44 C39 123.2(7) . . ?
C43 C44 H44 118.4 . . ?
C39 C44 H44 118.4 . . ?
C46 C45 N12 107.8(7) . . ?
C46 C45 H45A 110.2 . . ?
N12 C45 H45A 110.1 . . ?
C46 C45 H45B 110.2 . . ?
N12 C45 H45B 110.2 . . ?
H45A C45 H45B 108.5 . . ?
C45 C46 H46A 109.5 . . ?
C45 C46 H46B 109.5 . . ?
H46A C46 H46B 109.5 . . ?
C45 C46 H46C 109.5 . . ?
H46A C46 H46C 109.5 . . ?
H46B C46 H46C 109.5 . . ?
N12 C47 C48 113.3(7) . . ?
N12 C47 H47A 108.9 . . ?
C48 C47 H47A 108.9 . . ?
N12 C47 H47B 108.9 . . ?
C48 C47 H47B 108.9 . . ?
H47A C47 H47B 107.7 . . ?
C47 C48 H48A 109.5 . . ?
C47 C48 H48B 109.5 . . ?
H48A C48 H48B 109.5 . . ?
C47 C48 H48C 109.5 . . ?
H48A C48 H48C 109.5 . . ?
H48B C48 H48C 109.5 . . ?
N13 C49 H49A 109.5 . . ?
N13 C49 H49B 109.5 . . ?
H49A C49 H49B 109.5 . . ?
N13 C49 H49C 109.5 . . ?
H49A C49 H49C 109.5 . . ?
H49B C49 H49C 109.5 . . ?
N14 C50 C51 128.4(5) . . ?
N14 C50 H50 115.8 . . ?
C51 C50 H50 115.8 . . ?
C56 C51 C50 115.7(6) . . ?
C56 C51 C52 116.0(6) . . ?
C50 C51 C52 128.2(5) . . ?
O5 C52 C53 118.2(5) . . ?
O5 C52 C51 121.9(6) . . ?
C53 C52 C51 119.7(6) . . ?
C52 C53 C54 122.9(6) . . ?
C52 C53 H53 118.6 . . ?
C54 C53 H53 118.6 . . ?
N15 C54 C55 122.1(6) . . ?
N15 C54 C53 120.7(6) . . ?
C55 C54 C53 117.3(6) . . ?
C56 C55 C54 120.5(6) . . ?
C56 C55 H55 119.8 . . ?
C54 C55 H55 119.8 . . ?
C55 C56 C51 123.5(6) . . ?
C55 C56 H56 118.2 . . ?
C51 C56 H56 118.2 . . ?
N15 C57 C58 113.6(6) . . ?
N15 C57 H57A 108.8 . . ?
C58 C57 H57A 108.8 . . ?
N15 C57 H57B 108.8 . . ?
C58 C57 H57B 108.8 . . ?
H57A C57 H57B 107.7 . . ?
C57 C58 H58A 109.5 . . ?
C57 C58 H58B 109.5 . . ?
H58A C58 H58B 109.5 . . ?
C57 C58 H58C 109.5 . . ?
H58A C58 H58C 109.5 . . ?
H58B C58 H58C 109.5 . . ?
N15 C59 C60 112.9(6) . . ?
N15 C59 H59A 109.0 . . ?
C60 C59 H59A 109.0 . . ?
N15 C59 H59B 109.0 . . ?
C60 C59 H59B 109.0 . . ?
H59A C59 H59B 107.8 . . ?
C59 C60 H60A 109.5 . . ?
C59 C60 H60B 109.5 . . ?
H60A C60 H60B 109.5 . . ?
C59 C60 H60C 109.5 . . ?
H60A C60 H60C 109.5 . . ?
H60B C60 H60C 109.5 . . ?
N16 C61 H61A 109.5 . . ?
N16 C61 H61B 109.5 . . ?
H61A C61 H61B 109.5 . . ?
N16 C61 H61C 109.5 . . ?
H61A C61 H61C 109.5 . . ?
H61B C61 H61C 109.5 . . ?
N17 C62 C63 127.0(5) . . ?
N17 C62 H62 116.5 . . ?
C63 C62 H62 116.5 . . ?
C68 C63 C62 116.2(5) . . ?
C68 C63 C64 116.2(5) . . ?
C62 C63 C64 127.5(5) . . ?
O6 C64 C65 119.2(5) . . ?
O6 C64 C63 122.3(5) . . ?
C65 C64 C63 118.5(5) . . ?
C66 C65 C64 123.5(5) . . ?
C66 C65 H65 118.3 . . ?
C64 C65 H65 118.3 . . ?
N18 C66 C65 122.0(5) . . ?
N18 C66 C67 120.6(5) . . ?
C65 C66 C67 117.5(5) . . ?
C68 C67 C66 119.5(5) . . ?
C68 C67 H67 120.3 . . ?
C66 C67 H67 120.3 . . ?
C67 C68 C63 124.7(5) . . ?
C67 C68 H68 117.7 . . ?
C63 C68 H68 117.7 . . ?
N18 C69 C70 112.7(5) . . ?
N18 C69 H69A 109.0 . . ?
C70 C69 H69A 109.0 . . ?
N18 C69 H69B 109.0 . . ?
C70 C69 H69B 109.0 . . ?
H69A C69 H69B 107.8 . . ?
C69 C70 H70A 109.5 . . ?
C69 C70 H70B 109.5 . . ?
H70A C70 H70B 109.5 . . ?
C69 C70 H70C 109.5 . . ?
H70A C70 H70C 109.5 . . ?
H70B C70 H70C 109.5 . . ?
N18 C71 C72 114.4(5) . . ?
N18 C71 H71A 108.7 . . ?
C72 C71 H71A 108.7 . . ?
N18 C71 H71B 108.7 . . ?
C72 C71 H71B 108.7 . . ?
H71A C71 H71B 107.6 . . ?
C71 C72 H72A 109.5 . . ?
C71 C72 H72B 109.5 . . ?
H72A C72 H72B 109.5 . . ?
C71 C72 H72C 109.5 . . ?
H72A C72 H72C 109.5 . . ?
H72B C72 H72C 109.5 . . ?
Cl1 C73 Cl1A 34.5(4) . . ?
Cl1 C73 Cl2 107.4(6) . . ?
Cl1A C73 Cl2 98.9(5) . . ?
Cl1 C73 Cl1B 17.4(4) . . ?
Cl1A C73 Cl1B 51.8(5) . . ?
Cl2 C73 Cl1B 107.6(5) . . ?
Cl1B Cl1 C73 115.7(15) . . ?
Cl1B Cl1A C73 73.2(6) . . ?
Cl1 Cl1B Cl1A 8.9(12) . . ?
Cl1 Cl1B C73 46.9(12) . . ?
Cl1A Cl1B C73 55.1(5) . . ?
Cl1 Cl1B Cl1B 147.4(16) . 2_676 ?
Cl1A Cl1B Cl1B 138.5(7) . 2_676 ?
C73 Cl1B Cl1B 159.6(7) . 2_676 ?
N6 C21 C22 105.7(16) . . ?
C22A C21A N6 115.5(9) . . ?

loop_
_geom_bond_atom_site_label_1
_geom_bond_atom_site_label_2
_geom_bond_distance
_geom_bond_site_symmetry_2
_geom_bond_publ_flag
Cd1 O3 2.215(4) . ?
Cd1 O1 2.217(4) . ?
Cd1 O2 2.234(4) . ?
Cd1 N5 2.240(5) . ?
Cd1 N8 2.288(5) . ?
Cd1 N2 2.307(6) . ?
Cd1 Cd2 3.1377(10) . ?
Cd2 O1 2.259(4) . ?
Cd2 O1 2.259(4) 2_666 ?
Cd2 O3 2.332(4) . ?
Cd2 O3 2.332(4) 2_666 ?
Cd2 O2 2.373(4) 2_666 ?
Cd2 O2 2.373(4) . ?
Cd2 Cd1 3.1378(10) 2_666 ?
Cd3 O5 2.207(4) . ?
Cd3 O4 2.227(4) . ?
Cd3 O6 2.234(4) . ?
Cd3 N17 2.238(5) . ?
Cd3 N11 2.270(5) . ?
Cd3 N14 2.287(5) . ?
Cd3 Cd4 3.0994(10) . ?
Cd4 O4 2.284(4) 2_575 ?
Cd4 O4 2.284(4) . ?
Cd4 O5 2.294(4) 2_575 ?
Cd4 O5 2.294(4) . ?
Cd4 O6 2.319(4) 2_575 ?
Cd4 O6 2.319(4) . ?
Cd4 Cd3 3.0994(10) 2_575 ?
P1 N4 1.667(5) . ?
P1 N7 1.671(5) . ?
P1 N1 1.672(5) . ?
P1 S1 1.940(3) . ?
P2 N13 1.658(6) . ?
P2 N16 1.670(5) . ?
P2 N10 1.677(5) . ?
P2 S2 1.937(2) . ?
N1 N2 1.430(7) . ?
N1 C1 1.471(8) . ?
N2 C2 1.302(7) . ?
N3 C6 1.399(8) . ?
N3 C9 1.433(8) . ?
N3 C11 1.514(9) . ?
N4 N5 1.444(7) . ?
N4 C13 1.461(7) . ?
N5 C14 1.283(7) . ?
N6 C18 1.368(9) . ?
N6 C21 1.394(18) . ?
N6 C23 1.449(11) . ?
N6 C21A 1.520(13) . ?
N7 N8 1.431(7) . ?
N7 C25 1.468(7) . ?
N8 C26 1.288(8) . ?
N9 C30 1.368(8) . ?
N9 C33 1.450(8) . ?
N9 C35 1.456(8) . ?
N10 C37 1.449(9) . ?
N10 N11 1.454(7) . ?
N11 C38 1.293(7) . ?
N12 C42 1.379(8) . ?
N12 C47 1.473(9) . ?
N12 C45 1.549(10) . ?
N13 N14 1.421(7) . ?
N13 C49 1.473(7) . ?
N14 C50 1.329(8) . ?
N15 C54 1.351(8) . ?
N15 C59 1.461(9) . ?
N15 C57 1.468(8) . ?
N16 N17 1.434(6) . ?
N16 C61 1.487(7) . ?
N17 C62 1.299(7) . ?
N18 C66 1.379(7) . ?
N18 C69 1.452(7) . ?
N18 C71 1.470(7) . ?
O1 C4 1.335(7) . ?
O2 C16 1.322(7) . ?
O3 C28 1.351(7) . ?
O4 C40 1.311(7) . ?
O5 C52 1.340(6) . ?
O6 C64 1.307(6) . ?
C1 H1A 0.9800 . ?
C1 H1B 0.9800 . ?
C1 H1C 0.9800 . ?
C2 C3 1.441(8) . ?
C2 H2 0.9500 . ?
C3 C4 1.410(9) . ?
C3 C8 1.421(8) . ?
C4 C5 1.404(8) . ?
C5 C6 1.390(8) . ?
C5 H5 0.9500 . ?
C6 C7 1.421(10) . ?
C7 C8 1.376(9) . ?
C7 H7 0.9500 . ?
C8 H8 0.9500 . ?
C9 C10 1.521(11) . ?
C9 H9A 0.9900 . ?
C9 H9B 0.9900 . ?
C10 H10A 0.9800 . ?
C10 H10B 0.9800 . ?
C10 H10C 0.9800 . ?
C11 C12 1.508(10) . ?
C11 H11A 0.9900 . ?
C11 H11B 0.9900 . ?
C12 H12A 0.9800 . ?
C12 H12B 0.9800 . ?
C12 H12C 0.9800 . ?
C13 H13A 0.9800 . ?
C13 H13B 0.9800 . ?
C13 H13C 0.9800 . ?
C14 C15 1.438(9) . ?
C14 H14 0.9500 . ?
C15 C20 1.410(8) . ?
C15 C16 1.436(9) . ?
C16 C17 1.395(9) . ?
C17 C18 1.387(9) . ?
C17 H17 0.9500 . ?
C18 C19 1.410(10) . ?
C19 C20 1.358(10) . ?
C19 H19 0.9500 . ?
C20 H20 0.9500 . ?
C23 C24 1.525(13) . ?
C23 H23A 0.9900 . ?
C23 H23B 0.9900 . ?
C24 H24A 0.9800 . ?
C24 H24B 0.9800 . ?
C24 H24C 0.9800 . ?
C25 H25A 0.9800 . ?
C25 H25B 0.9800 . ?
C25 H25C 0.9800 . ?
C26 C27 1.447(8) . ?
C26 H26 0.9500 . ?
C27 C28 1.424(8) . ?
C27 C32 1.434(8) . ?
C28 C29 1.390(9) . ?
C29 C30 1.401(9) . ?
C29 H29 0.9500 . ?
C30 C31 1.401(8) . ?
C31 C32 1.360(9) . ?
C31 H31 0.9500 . ?
C32 H32 0.9500 . ?
C33 C34 1.546(9) . ?
C33 H33A 0.9900 . ?
C33 H33B 0.9900 . ?
C34 H34A 0.9800 . ?
C34 H34B 0.9800 . ?
C34 H34C 0.9800 . ?
C35 C36 1.505(10) . ?
C35 H35A 0.9900 . ?
C35 H35B 0.9900 . ?
C36 H36A 0.9800 . ?
C36 H36B 0.9800 . ?
C36 H36C 0.9800 . ?
C37 H37A 0.9800 . ?
C37 H37B 0.9800 . ?
C37 H37C 0.9800 . ?
C38 C39 1.426(8) . ?
C38 H38 0.9500 . ?
C39 C44 1.407(8) . ?
C39 C40 1.432(8) . ?
C40 C41 1.390(8) . ?
C41 C42 1.365(9) . ?
C41 H41 0.9500 . ?
C42 C43 1.422(10) . ?
C43 C44 1.367(9) . ?
C43 H43 0.9500 . ?
C44 H44 0.9500 . ?
C45 C46 1.487(12) . ?
C45 H45A 0.9900 . ?
C45 H45B 0.9900 . ?
C46 H46A 0.9800 . ?
C46 H46B 0.9800 . ?
C46 H46C 0.9800 . ?
C47 C48 1.523(11) . ?
C47 H47A 0.9900 . ?
C47 H47B 0.9900 . ?
C48 H48A 0.9800 . ?
C48 H48B 0.9800 . ?
C48 H48C 0.9800 . ?
C49 H49A 0.9800 . ?
C49 H49B 0.9800 . ?
C49 H49C 0.9800 . ?
C50 C51 1.427(9) . ?
C50 H50 0.9500 . ?
C51 C56 1.417(8) . ?
C51 C52 1.431(8) . ?
C52 C53 1.383(8) . ?
C53 C54 1.408(8) . ?
C53 H53 0.9500 . ?
C54 C55 1.401(9) . ?
C55 C56 1.363(10) . ?
C55 H55 0.9500 . ?
C56 H56 0.9500 . ?
C57 C58 1.520(9) . ?
C57 H57A 0.9900 . ?
C57 H57B 0.9900 . ?
C58 H58A 0.9800 . ?
C58 H58B 0.9800 . ?
C58 H58C 0.9800 . ?
C59 C60 1.513(9) . ?
C59 H59A 0.9900 . ?
C59 H59B 0.9900 . ?
C60 H60A 0.9800 . ?
C60 H60B 0.9800 . ?
C60 H60C 0.9800 . ?
C61 H61A 0.9800 . ?
C61 H61B 0.9800 . ?
C61 H61C 0.9800 . ?
C62 C63 1.428(8) . ?
C62 H62 0.9500 . ?
C63 C68 1.420(7) . ?
C63 C64 1.441(7) . ?
C64 C65 1.403(8) . ?
C65 C66 1.398(7) . ?
C65 H65 0.9500 . ?
C66 C67 1.427(8) . ?
C67 C68 1.353(8) . ?
C67 H67 0.9500 . ?
C68 H68 0.9500 . ?
C69 C70 1.508(9) . ?
C69 H69A 0.9900 . ?
C69 H69B 0.9900 . ?
C70 H70A 0.9800 . ?
C70 H70B 0.9800 . ?
C70 H70C 0.9800 . ?
C71 C72 1.500(9) . ?
C71 H71A 0.9900 . ?
C71 H71B 0.9900 . ?
C72 H72A 0.9800 . ?
C72 H72B 0.9800 . ?
C72 H72C 0.9800 . ?
C73 Cl1 1.614(13) . ?
C73 Cl1A 1.706(12) . ?
C73 Cl2 1.792(8) . ?
C73 Cl1B 1.991(14) . ?
Cl1 Cl1B 0.660(11) . ?
Cl1A Cl1B 1.634(12) . ?
Cl1B Cl1B 2.381(18) 2_676 ?
C21 C22 1.47(3) . ?
C21A C22A 1.517(16) . ?

loop_
_geom_torsion_atom_site_label_1
_geom_torsion_atom_site_label_2
_geom_torsion_atom_site_label_3
_geom_torsion_atom_site_label_4
_geom_torsion
_geom_torsion_site_symmetry_1
_geom_torsion_site_symmetry_2
_geom_torsion_site_symmetry_3
_geom_torsion_site_symmetry_4
_geom_torsion_publ_flag
O3 Cd1 Cd2 O1 -120.9(2) . . . . ?
O2 Cd1 Cd2 O1 122.5(2) . . . . ?
N5 Cd1 Cd2 O1 141.1(2) . . . . ?
N8 Cd1 Cd2 O1 -90.6(2) . . . . ?
N2 Cd1 Cd2 O1 22.5(2) . . . . ?
O3 Cd1 Cd2 O1 59.1(2) . . . 2_666 ?
O1 Cd1 Cd2 O1 180.003(1) . . . 2_666 ?
O2 Cd1 Cd2 O1 -57.5(2) . . . 2_666 ?
N5 Cd1 Cd2 O1 -38.9(2) . . . 2_666 ?
N8 Cd1 Cd2 O1 89.4(2) . . . 2_666 ?
N2 Cd1 Cd2 O1 -157.5(2) . . . 2_666 ?
O1 Cd1 Cd2 O3 120.9(2) . . . . ?
O2 Cd1 Cd2 O3 -116.7(2) . . . . ?
N5 Cd1 Cd2 O3 -98.0(2) . . . . ?
N8 Cd1 Cd2 O3 30.2(2) . . . . ?
N2 Cd1 Cd2 O3 143.4(2) . . . . ?
O3 Cd1 Cd2 O3 179.999(1) . . . 2_666 ?
O1 Cd1 Cd2 O3 -59.1(2) . . . 2_666 ?
O2 Cd1 Cd2 O3 63.3(2) . . . 2_666 ?
N5 Cd1 Cd2 O3 82.0(2) . . . 2_666 ?
N8 Cd1 Cd2 O3 -149.8(2) . . . 2_666 ?
N2 Cd1 Cd2 O3 -36.6(2) . . . 2_666 ?
O3 Cd1 Cd2 O2 -63.3(2) . . . 2_666 ?
O1 Cd1 Cd2 O2 57.5(2) . . . 2_666 ?
O2 Cd1 Cd2 O2 180.002(1) . . . 2_666 ?
N5 Cd1 Cd2 O2 -161.3(2) . . . 2_666 ?
N8 Cd1 Cd2 O2 -33.1(2) . . . 2_666 ?
N2 Cd1 Cd2 O2 80.0(2) . . . 2_666 ?
O3 Cd1 Cd2 O2 116.7(2) . . . . ?
O1 Cd1 Cd2 O2 -122.5(2) . . . . ?
N5 Cd1 Cd2 O2 18.7(2) . . . . ?
N8 Cd1 Cd2 O2 146.9(2) . . . . ?
N2 Cd1 Cd2 O2 -100.0(2) . . . . ?
O3 Cd1 Cd2 Cd1 -1(25) . . . 2_666 ?
O1 Cd1 Cd2 Cd1 120(25) . . . 2_666 ?
O2 Cd1 Cd2 Cd1 -118(25) . . . 2_666 ?
N5 Cd1 Cd2 Cd1 -99(25) . . . 2_666 ?
N8 Cd1 Cd2 Cd1 29(25) . . . 2_666 ?
N2 Cd1 Cd2 Cd1 142(25) . . . 2_666 ?
O5 Cd3 Cd4 O4 -57.2(2) . . . 2_575 ?
O4 Cd3 Cd4 O4 180.0 . . . 2_575 ?
O6 Cd3 Cd4 O4 59.5(2) . . . 2_575 ?
N17 Cd3 Cd4 O4 42.4(2) . . . 2_575 ?
N11 Cd3 Cd4 O4 163.4(2) . . . 2_575 ?
N14 Cd3 Cd4 O4 -82.8(2) . . . 2_575 ?
O5 Cd3 Cd4 O4 122.8(2) . . . . ?
O6 Cd3 Cd4 O4 -120.5(2) . . . . ?
N17 Cd3 Cd4 O4 -137.6(2) . . . . ?
N11 Cd3 Cd4 O4 -16.6(2) . . . . ?
N14 Cd3 Cd4 O4 97.2(2) . . . . ?
O5 Cd3 Cd4 O5 180.0 . . . 2_575 ?
O4 Cd3 Cd4 O5 57.2(2) . . . 2_575 ?
O6 Cd3 Cd4 O5 -63.3(2) . . . 2_575 ?
N17 Cd3 Cd4 O5 -80.4(2) . . . 2_575 ?
N11 Cd3 Cd4 O5 40.6(2) . . . 2_575 ?
N14 Cd3 Cd4 O5 154.4(2) . . . 2_575 ?
O4 Cd3 Cd4 O5 -122.8(2) . . . . ?
O6 Cd3 Cd4 O5 116.7(2) . . . . ?
N17 Cd3 Cd4 O5 99.6(2) . . . . ?
N11 Cd3 Cd4 O5 -139.4(2) . . . . ?
N14 Cd3 Cd4 O5 -25.6(2) . . . . ?
O5 Cd3 Cd4 O6 63.3(2) . . . 2_575 ?
O4 Cd3 Cd4 O6 -59.5(2) . . . 2_575 ?
O6 Cd3 Cd4 O6 180.0 . . . 2_575 ?
N17 Cd3 Cd4 O6 162.9(2) . . . 2_575 ?
N11 Cd3 Cd4 O6 -76.1(2) . . . 2_575 ?
N14 Cd3 Cd4 O6 37.7(2) . . . 2_575 ?
O5 Cd3 Cd4 O6 -116.7(2) . . . . ?
O4 Cd3 Cd4 O6 120.5(2) . . . . ?
N17 Cd3 Cd4 O6 -17.1(2) . . . . ?
N11 Cd3 Cd4 O6 103.9(2) . . . . ?
N14 Cd3 Cd4 O6 -142.3(2) . . . . ?
O5 Cd3 Cd4 Cd3 -76(9) . . . 2_575 ?
O4 Cd3 Cd4 Cd3 161(9) . . . 2_575 ?
O6 Cd3 Cd4 Cd3 40(9) . . . 2_575 ?
N17 Cd3 Cd4 Cd3 23(9) . . . 2_575 ?
N11 Cd3 Cd4 Cd3 144(9) . . . 2_575 ?
N14 Cd3 Cd4 Cd3 -102(9) . . . 2_575 ?
N4 P1 N1 N2 -80.9(4) . . . . ?
N7 P1 N1 N2 36.3(5) . . . . ?
S1 P1 N1 N2 158.7(3) . . . . ?
N4 P1 N1 C1 72.4(6) . . . . ?
N7 P1 N1 C1 -170.4(5) . . . . ?
S1 P1 N1 C1 -48.1(5) . . . . ?
C1 N1 N2 C2 36.1(8) . . . . ?
P1 N1 N2 C2 -170.5(4) . . . . ?
C1 N1 N2 Cd1 -118.6(5) . . . . ?
P1 N1 N2 Cd1 34.8(5) . . . . ?
O3 Cd1 N2 C2 76.5(6) . . . . ?
O1 Cd1 N2 C2 26.1(5) . . . . ?
O2 Cd1 N2 C2 -48.6(5) . . . . ?
N5 Cd1 N2 C2 -128.4(5) . . . . ?
N8 Cd1 N2 C2 143.7(5) . . . . ?
Cd2 Cd1 N2 C2 10.0(6) . . . . ?
O3 Cd1 N2 N1 -130.9(4) . . . . ?
O1 Cd1 N2 N1 178.7(4) . . . . ?
O2 Cd1 N2 N1 104.0(4) . . . . ?
N5 Cd1 N2 N1 24.2(4) . . . . ?
N8 Cd1 N2 N1 -63.7(4) . . . . ?
Cd2 Cd1 N2 N1 162.6(3) . . . . ?
N7 P1 N4 N5 -77.3(5) . . . . ?
N1 P1 N4 N5 38.9(5) . . . . ?
S1 P1 N4 N5 160.1(4) . . . . ?
N7 P1 N4 C13 63.8(5) . . . . ?
N1 P1 N4 C13 -179.9(5) . . . . ?
S1 P1 N4 C13 -58.8(5) . . . . ?
C13 N4 N5 C14 59.2(7) . . . . ?
P1 N4 N5 C14 -158.7(5) . . . . ?
C13 N4 N5 Cd1 -109.7(5) . . . . ?
P1 N4 N5 Cd1 32.4(5) . . . . ?
O3 Cd1 N5 C14 -62.0(6) . . . . ?
O1 Cd1 N5 C14 68.3(7) . . . . ?
O2 Cd1 N5 C14 11.3(5) . . . . ?
N8 Cd1 N5 C14 -144.9(5) . . . . ?
N2 Cd1 N5 C14 131.7(5) . . . . ?
Cd2 Cd1 N5 C14 -2.8(6) . . . . ?
O3 Cd1 N5 N4 105.3(4) . . . . ?
O1 Cd1 N5 N4 -124.4(4) . . . . ?
O2 Cd1 N5 N4 178.6(4) . . . . ?
N8 Cd1 N5 N4 22.5(4) . . . . ?
N2 Cd1 N5 N4 -60.9(4) . . . . ?
Cd2 Cd1 N5 N4 164.6(3) . . . . ?
N4 P1 N7 N8 40.0(4) . . . . ?
N1 P1 N7 N8 -75.2(4) . . . . ?
S1 P1 N7 N8 162.3(3) . . . . ?
N4 P1 N7 C25 -157.1(4) . . . . ?
N1 P1 N7 C25 87.7(5) . . . . ?
S1 P1 N7 C25 -34.9(5) . . . . ?
C25 N7 N8 C26 17.7(7) . . . . ?
P1 N7 N8 C26 -179.0(4) . . . . ?
C25 N7 N8 Cd1 -136.3(4) . . . . ?
P1 N7 N8 Cd1 27.0(5) . . . . ?
O3 Cd1 N8 C26 29.7(4) . . . . ?
O1 Cd1 N8 C26 -45.6(5) . . . . ?
O2 Cd1 N8 C26 81.7(6) . . . . ?
N5 Cd1 N8 C26 151.4(5) . . . . ?
N2 Cd1 N8 C26 -123.7(5) . . . . ?
Cd2 Cd1 N8 C26 7.7(5) . . . . ?
O3 Cd1 N8 N7 -176.5(4) . . . . ?
O1 Cd1 N8 N7 108.2(4) . . . . ?
O2 Cd1 N8 N7 -124.5(5) . . . . ?
N5 Cd1 N8 N7 -54.9(4) . . . . ?
N2 Cd1 N8 N7 30.0(4) . . . . ?
Cd2 Cd1 N8 N7 161.5(3) . . . . ?
N13 P2 N10 C37 -178.8(5) . . . . ?
N16 P2 N10 C37 -60.2(6) . . . . ?
S2 P2 N10 C37 60.3(6) . . . . ?
N13 P2 N10 N11 -38.6(5) . . . . ?
N16 P2 N10 N11 80.1(5) . . . . ?
S2 P2 N10 N11 -159.4(3) . . . . ?
C37 N10 N11 C38 -62.9(7) . . . . ?
P2 N10 N11 C38 155.0(5) . . . . ?
C37 N10 N11 Cd3 108.0(5) . . . . ?
P2 N10 N11 Cd3 -34.1(5) . . . . ?
O5 Cd3 N11 C38 -60.4(7) . . . . ?
O4 Cd3 N11 C38 -5.0(6) . . . . ?
O6 Cd3 N11 C38 67.0(6) . . . . ?
N17 Cd3 N11 C38 145.7(6) . . . . ?
N14 Cd3 N11 C38 -126.4(6) . . . . ?
Cd4 Cd3 N11 C38 7.2(7) . . . . ?
O5 Cd3 N11 N10 130.1(4) . . . . ?
O4 Cd3 N11 N10 -174.5(4) . . . . ?
O6 Cd3 N11 N10 -102.5(4) . . . . ?
N17 Cd3 N11 N10 -23.7(4) . . . . ?
N14 Cd3 N11 N10 64.1(4) . . . . ?
Cd4 Cd3 N11 N10 -162.2(3) . . . . ?
N16 P2 N13 N14 -36.9(5) . . . . ?
N10 P2 N13 N14 79.3(4) . . . . ?
S2 P2 N13 N14 -159.4(3) . . . . ?
N16 P2 N13 C49 166.2(5) . . . . ?
N10 P2 N13 C49 -77.7(5) . . . . ?
S2 P2 N13 C49 43.6(5) . . . . ?
C49 N13 N14 C50 -29.8(8) . . . . ?
P2 N13 N14 C50 172.8(4) . . . . ?
C49 N13 N14 Cd3 127.0(5) . . . . ?
P2 N13 N14 Cd3 -30.4(5) . . . . ?
O5 Cd3 N14 C50 -24.7(5) . . . . ?
O4 Cd3 N14 C50 51.1(5) . . . . ?
O6 Cd3 N14 C50 -76.9(5) . . . . ?
N17 Cd3 N14 C50 -146.8(5) . . . . ?
N11 Cd3 N14 C50 126.8(5) . . . . ?
Cd4 Cd3 N14 C50 -5.9(5) . . . . ?
O5 Cd3 N14 N13 179.5(4) . . . . ?
O4 Cd3 N14 N13 -104.8(4) . . . . ?
O6 Cd3 N14 N13 127.2(4) . . . . ?
N17 Cd3 N14 N13 57.3(4) . . . . ?
N11 Cd3 N14 N13 -29.0(3) . . . . ?
Cd4 Cd3 N14 N13 -161.8(3) . . . . ?
N13 P2 N16 N17 75.7(5) . . . . ?
N10 P2 N16 N17 -40.1(5) . . . . ?
S2 P2 N16 N17 -161.4(4) . . . . ?
N13 P2 N16 C61 -70.3(5) . . . . ?
N10 P2 N16 C61 174.0(5) . . . . ?
S2 P2 N16 C61 52.6(5) . . . . ?
C61 N16 N17 C62 -59.2(7) . . . . ?
P2 N16 N17 C62 153.3(4) . . . . ?
C61 N16 N17 Cd3 116.6(5) . . . . ?
P2 N16 N17 Cd3 -30.8(5) . . . . ?
O5 Cd3 N17 C62 70.4(5) . . . . ?
O4 Cd3 N17 C62 -58.9(7) . . . . ?
O6 Cd3 N17 C62 -1.2(5) . . . . ?
N11 Cd3 N17 C62 -125.2(5) . . . . ?
N14 Cd3 N17 C62 151.6(5) . . . . ?
Cd4 Cd3 N17 C62 11.6(6) . . . . ?
O5 Cd3 N17 N16 -104.8(4) . . . . ?
O4 Cd3 N17 N16 125.9(4) . . . . ?
O6 Cd3 N17 N16 -176.4(4) . . . . ?
N11 Cd3 N17 N16 59.6(4) . . . . ?
N14 Cd3 N17 N16 -23.6(4) . . . . ?
Cd4 Cd3 N17 N16 -163.6(3) . . . . ?
O3 Cd1 O1 C4 -178.4(5) . . . . ?
O2 Cd1 O1 C4 101.0(5) . . . . ?
N5 Cd1 O1 C4 43.2(6) . . . . ?
N8 Cd1 O1 C4 -99.2(5) . . . . ?
N2 Cd1 O1 C4 -20.7(4) . . . . ?
Cd2 Cd1 O1 C4 141.2(5) . . . . ?
O3 Cd1 O1 Cd2 40.46(13) . . . . ?
O2 Cd1 O1 Cd2 -40.18(16) . . . . ?
N5 Cd1 O1 Cd2 -97.9(4) . . . . ?
N8 Cd1 O1 Cd2 119.60(18) . . . . ?
N2 Cd1 O1 Cd2 -161.82(17) . . . . ?
O1 Cd2 O1 C4 -82(8) 2_666 . . . ?
O3 Cd2 O1 C4 179.0(5) . . . . ?
O3 Cd2 O1 C4 -1.0(5) 2_666 . . . ?
O2 Cd2 O1 C4 75.6(5) 2_666 . . . ?
O2 Cd2 O1 C4 -104.4(5) . . . . ?
Cd1 Cd2 O1 C4 -142.4(5) . . . . ?
Cd1 Cd2 O1 C4 37.6(5) 2_666 . . . ?
O1 Cd2 O1 Cd1 61(8) 2_666 . . . ?
O3 Cd2 O1 Cd1 -38.63(13) . . . . ?
O3 Cd2 O1 Cd1 141.36(13) 2_666 . . . ?
O2 Cd2 O1 Cd1 -142.02(13) 2_666 . . . ?
O2 Cd2 O1 Cd1 37.98(13) . . . . ?
Cd1 Cd2 O1 Cd1 180.001(1) 2_666 . . . ?
O3 Cd1 O2 C16 108.6(6) . . . . ?
O1 Cd1 O2 C16 -170.9(6) . . . . ?
N5 Cd1 O2 C16 -14.8(6) . . . . ?
N8 Cd1 O2 C16 55.5(8) . . . . ?
N2 Cd1 O2 C16 -95.1(6) . . . . ?
Cd2 Cd1 O2 C16 151.1(6) . . . . ?
O3 Cd1 O2 Cd2 -42.49(13) . . . . ?
O1 Cd1 O2 Cd2 38.00(14) . . . . ?
N5 Cd1 O2 Cd2 -165.95(18) . . . . ?
N8 Cd1 O2 Cd2 -95.6(4) . . . . ?
N2 Cd1 O2 Cd2 113.76(18) . . . . ?
O1 Cd2 O2 C16 174.8(5) . . . . ?
O1 Cd2 O2 C16 -5.2(5) 2_666 . . . ?
O3 Cd2 O2 C16 -106.5(5) . . . . ?
O3 Cd2 O2 C16 73.5(5) 2_666 . . . ?
O2 Cd2 O2 C16 -50(15) 2_666 . . . ?
Cd1 Cd2 O2 C16 -147.4(6) . . . . ?
Cd1 Cd2 O2 C16 32.6(6) 2_666 . . . ?
O1 Cd2 O2 Cd1 -37.76(13) . . . . ?
O1 Cd2 O2 Cd1 142.24(13) 2_666 . . . ?
O3 Cd2 O2 Cd1 40.95(13) . . . . ?
O3 Cd2 O2 Cd1 -139.05(13) 2_666 . . . ?
O2 Cd2 O2 Cd1 98(15) 2_666 . . . ?
Cd1 Cd2 O2 Cd1 179.999(2) 2_666 . . . ?
O1 Cd1 O3 C28 86.3(4) . . . . ?
O2 Cd1 O3 C28 168.7(4) . . . . ?
N5 Cd1 O3 C28 -115.5(4) . . . . ?
N8 Cd1 O3 C28 -31.5(4) . . . . ?
N2 Cd1 O3 C28 35.2(5) . . . . ?
Cd2 Cd1 O3 C28 125.3(4) . . . . ?
O1 Cd1 O3 Cd2 -38.99(13) . . . . ?
O2 Cd1 O3 Cd2 43.36(12) . . . . ?
N5 Cd1 O3 Cd2 119.25(16) . . . . ?
N8 Cd1 O3 Cd2 -156.76(15) . . . . ?
N2 Cd1 O3 Cd2 -90.1(3) . . . . ?
O1 Cd2 O3 C28 -91.4(4) . . . . ?
O1 Cd2 O3 C28 88.6(4) 2_666 . . . ?
O3 Cd2 O3 C28 124(34) 2_666 . . . ?
O2 Cd2 O3 C28 8.6(4) 2_666 . . . ?
O2 Cd2 O3 C28 -171.4(4) . . . . ?
Cd1 Cd2 O3 C28 -130.1(5) . . . . ?
Cd1 Cd2 O3 C28 49.9(5) 2_666 . . . ?
O1 Cd2 O3 Cd1 38.72(13) . . . . ?
O1 Cd2 O3 Cd1 -141.28(13) 2_666 . . . ?
O3 Cd2 O3 Cd1 -106(33) 2_666 . . . ?
O2 Cd2 O3 Cd1 138.71(13) 2_666 . . . ?
O2 Cd2 O3 Cd1 -41.29(13) . . . . ?
Cd1 Cd2 O3 Cd1 180.000(1) 2_666 . . . ?
O5 Cd3 O4 C40 156.5(6) . . . . ?
O6 Cd3 O4 C40 -123.8(6) . . . . ?
N17 Cd3 O4 C40 -65.4(6) . . . . ?
N11 Cd3 O4 C40 2.2(5) . . . . ?
N14 Cd3 O4 C40 78.9(6) . . . . ?
Cd4 Cd3 O4 C40 -164.5(6) . . . . ?
O5 Cd3 O4 Cd4 -39.00(14) . . . . ?
O6 Cd3 O4 Cd4 40.75(15) . . . . ?
N17 Cd3 O4 Cd4 99.1(3) . . . . ?
N11 Cd3 O4 Cd4 166.69(19) . . . . ?
N14 Cd3 O4 Cd4 -116.57(18) . . . . ?
O4 Cd4 O4 C40 162(11) 2_575 . . . ?
O5 Cd4 O4 C40 21.2(6) 2_575 . . . ?
O5 Cd4 O4 C40 -158.8(6) . . . . ?
O6 Cd4 O4 C40 -56.0(6) 2_575 . . . ?
O6 Cd4 O4 C40 124.0(6) . . . . ?
Cd3 Cd4 O4 C40 163.5(7) . . . . ?
Cd3 Cd4 O4 C40 -16.5(7) 2_575 . . . ?
O4 Cd4 O4 Cd3 -2(11) 2_575 . . . ?
O5 Cd4 O4 Cd3 -142.30(14) 2_575 . . . ?
O5 Cd4 O4 Cd3 37.70(14) . . . . ?
O6 Cd4 O4 Cd3 140.55(14) 2_575 . . . ?
O6 Cd4 O4 Cd3 -39.45(14) . . . . ?
Cd3 Cd4 O4 Cd3 180.000(1) 2_575 . . . ?
O4 Cd3 O5 C52 -97.1(4) . . . . ?
O6 Cd3 O5 C52 -178.7(4) . . . . ?
N17 Cd3 O5 C52 107.4(4) . . . . ?
N11 Cd3 O5 C52 -41.6(5) . . . . ?
N14 Cd3 O5 C52 24.2(4) . . . . ?
Cd4 Cd3 O5 C52 -135.9(4) . . . . ?
O4 Cd3 O5 Cd4 38.80(14) . . . . ?
O6 Cd3 O5 Cd4 -42.87(13) . . . . ?
N17 Cd3 O5 Cd4 -116.79(16) . . . . ?
N11 Cd3 O5 Cd4 94.3(3) . . . . ?
N14 Cd3 O5 Cd4 160.05(16) . . . . ?
O4 Cd4 O5 C52 -79.8(5) 2_575 . . . ?
O4 Cd4 O5 C52 100.2(5) . . . . ?
O5 Cd4 O5 C52 -4(28) 2_575 . . . ?
O6 Cd4 O5 C52 0.0(5) 2_575 . . . ?
O6 Cd4 O5 C52 180.0(5) . . . . ?
Cd3 Cd4 O5 C52 138.3(5) . . . . ?
Cd3 Cd4 O5 C52 -41.7(5) 2_575 . . . ?
O4 Cd4 O5 Cd3 141.89(14) 2_575 . . . ?
O4 Cd4 O5 Cd3 -38.11(14) . . . . ?
O5 Cd4 O5 Cd3 -142(28) 2_575 . . . ?
O6 Cd4 O5 Cd3 -138.33(14) 2_575 . . . ?
O6 Cd4 O5 Cd3 41.67(14) . . . . ?
Cd3 Cd4 O5 Cd3 180.0 2_575 . . . ?
O5 Cd3 O6 C64 -119.0(5) . . . . ?
O4 Cd3 O6 C64 158.5(5) . . . . ?
N17 Cd3 O6 C64 5.4(5) . . . . ?
N11 Cd3 O6 C64 85.9(5) . . . . ?
N14 Cd3 O6 C64 -65.6(6) . . . . ?
Cd4 Cd3 O6 C64 -161.4(6) . . . . ?
O5 Cd3 O6 Cd4 42.38(13) . . . . ?
O4 Cd3 O6 Cd4 -40.08(15) . . . . ?
N17 Cd3 O6 Cd4 166.80(16) . . . . ?
N11 Cd3 O6 Cd4 -112.68(18) . . . . ?
N14 Cd3 O6 Cd4 95.8(3) . . . . ?
O4 Cd4 O6 C64 18.2(6) 2_575 . . . ?
O4 Cd4 O6 C64 -161.8(6) . . . . ?
O5 Cd4 O6 C64 -62.3(6) 2_575 . . . ?
O5 Cd4 O6 C64 117.7(6) . . . . ?
O6 Cd4 O6 C64 -166(41) 2_575 . . . ?
Cd3 Cd4 O6 C64 158.8(6) . . . . ?
Cd3 Cd4 O6 C64 -21.2(6) 2_575 . . . ?
O4 Cd4 O6 Cd3 -140.63(14) 2_575 . . . ?
O4 Cd4 O6 Cd3 39.37(14) . . . . ?
O5 Cd4 O6 Cd3 138.88(14) 2_575 . . . ?
O5 Cd4 O6 Cd3 -41.12(14) . . . . ?
O6 Cd4 O6 Cd3 35(41) 2_575 . . . ?
Cd3 Cd4 O6 Cd3 180.0 2_575 . . . ?
N1 N2 C2 C3 -178.3(6) . . . . ?
Cd1 N2 C2 C3 -26.0(9) . . . . ?
N2 C2 C3 C4 8.5(11) . . . . ?
N2 C2 C3 C8 -173.4(6) . . . . ?
Cd1 O1 C4 C5 -170.3(4) . . . . ?
Cd2 O1 C4 C5 -42.7(7) . . . . ?
Cd1 O1 C4 C3 12.9(8) . . . . ?
Cd2 O1 C4 C3 140.5(5) . . . . ?
C8 C3 C4 O1 -178.2(6) . . . . ?
C2 C3 C4 O1 0.0(10) . . . . ?
C8 C3 C4 C5 5.1(9) . . . . ?
C2 C3 C4 C5 -176.8(6) . . . . ?
O1 C4 C5 C6 -177.1(6) . . . . ?
C3 C4 C5 C6 -0.1(9) . . . . ?
C4 C5 C6 N3 178.3(6) . . . . ?
C4 C5 C6 C7 -4.7(10) . . . . ?
C9 N3 C6 C5 -176.4(7) . . . . ?
C11 N3 C6 C5 -15.2(10) . . . . ?
C9 N3 C6 C7 6.6(11) . . . . ?
C11 N3 C6 C7 167.8(7) . . . . ?
C5 C6 C7 C8 4.2(11) . . . . ?
N3 C6 C7 C8 -178.7(7) . . . . ?
C6 C7 C8 C3 1.0(11) . . . . ?
C4 C3 C8 C7 -5.7(10) . . . . ?
C2 C3 C8 C7 176.0(7) . . . . ?
C6 N3 C9 C10 75.2(10) . . . . ?
C11 N3 C9 C10 -86.6(8) . . . . ?
C6 N3 C11 C12 97.4(7) . . . . ?
C9 N3 C11 C12 -100.5(7) . . . . ?
N4 N5 C14 C15 -174.6(6) . . . . ?
Cd1 N5 C14 C15 -6.9(10) . . . . ?
N5 C14 C15 C20 176.0(7) . . . . ?
N5 C14 C15 C16 -0.9(12) . . . . ?
Cd1 O2 C16 C17 -163.8(4) . . . . ?
Cd2 O2 C16 C17 -27.9(9) . . . . ?
Cd1 O2 C16 C15 13.3(10) . . . . ?
Cd2 O2 C16 C15 149.2(5) . . . . ?
C20 C15 C16 O2 -179.1(6) . . . . ?
C14 C15 C16 O2 -2.3(11) . . . . ?
C20 C15 C16 C17 -2.0(10) . . . . ?
C14 C15 C16 C17 174.8(7) . . . . ?
O2 C16 C17 C18 177.6(6) . . . . ?
C15 C16 C17 C18 0.4(10) . . . . ?
C21 N6 C18 C17 -159.5(12) . . . . ?
C23 N6 C18 C17 -5.9(11) . . . . ?
C21A N6 C18 C17 148.0(7) . . . . ?
C21 N6 C18 C19 18.8(15) . . . . ?
C23 N6 C18 C19 172.4(7) . . . . ?
C21A N6 C18 C19 -33.7(9) . . . . ?
C16 C17 C18 N6 179.4(6) . . . . ?
C16 C17 C18 C19 1.0(10) . . . . ?
N6 C18 C19 C20 -179.2(6) . . . . ?
C17 C18 C19 C20 -0.9(10) . . . . ?
C18 C19 C20 C15 -0.8(11) . . . . ?
C16 C15 C20 C19 2.2(10) . . . . ?
C14 C15 C20 C19 -175.0(6) . . . . ?
C18 N6 C23 C24 86.4(9) . . . . ?
C21 N6 C23 C24 -112.5(10) . . . . ?
C21A N6 C23 C24 -64.8(10) . . . . ?
N7 N8 C26 C27 -175.9(5) . . . . ?
Cd1 N8 C26 C27 -22.5(8) . . . . ?
N8 C26 C27 C28 1.1(10) . . . . ?
N8 C26 C27 C32 179.3(5) . . . . ?
Cd1 O3 C28 C29 -156.1(4) . . . . ?
Cd2 O3 C28 C29 -46.1(6) . . . . ?
Cd1 O3 C28 C27 22.5(7) . . . . ?
Cd2 O3 C28 C27 132.6(4) . . . . ?
C32 C27 C28 O3 -177.9(5) . . . . ?
C26 C27 C28 O3 0.3(9) . . . . ?
C32 C27 C28 C29 0.6(8) . . . . ?
C26 C27 C28 C29 178.9(5) . . . . ?
O3 C28 C29 C30 174.9(5) . . . . ?
C27 C28 C29 C30 -3.7(8) . . . . ?
C33 N9 C30 C29 170.1(5) . . . . ?
C35 N9 C30 C29 4.0(9) . . . . ?
C33 N9 C30 C31 -7.9(9) . . . . ?
C35 N9 C30 C31 -174.0(6) . . . . ?
C28 C29 C30 N9 -174.1(5) . . . . ?
C28 C29 C30 C31 4.0(8) . . . . ?
N9 C30 C31 C32 176.9(5) . . . . ?
C29 C30 C31 C32 -1.3(8) . . . . ?
C30 C31 C32 C27 -1.7(9) . . . . ?
C28 C27 C32 C31 2.0(8) . . . . ?
C26 C27 C32 C31 -176.5(5) . . . . ?
C30 N9 C33 C34 -76.6(7) . . . . ?
C35 N9 C33 C34 90.5(7) . . . . ?
C30 N9 C35 C36 -104.9(8) . . . . ?
C33 N9 C35 C36 88.4(8) . . . . ?
N10 N11 C38 C39 177.6(6) . . . . ?
Cd3 N11 C38 C39 8.0(10) . . . . ?
N11 C38 C39 C44 176.8(7) . . . . ?
N11 C38 C39 C40 -6.4(11) . . . . ?
Cd3 O4 C40 C41 178.5(4) . . . . ?
Cd4 O4 C40 C41 21.7(9) . . . . ?
Cd3 O4 C40 C39 -1.7(9) . . . . ?
Cd4 O4 C40 C39 -158.6(4) . . . . ?
C44 C39 C40 O4 179.6(6) . . . . ?
C38 C39 C40 O4 2.8(10) . . . . ?
C44 C39 C40 C41 -0.6(9) . . . . ?
C38 C39 C40 C41 -177.4(6) . . . . ?
O4 C40 C41 C42 175.5(6) . . . . ?
C39 C40 C41 C42 -4.2(10) . . . . ?
C40 C41 C42 N12 -174.6(7) . . . . ?
C40 C41 C42 C43 6.5(11) . . . . ?
C47 N12 C42 C41 4.9(12) . . . . ?
C45 N12 C42 C41 -179.8(7) . . . . ?
C47 N12 C42 C43 -176.2(7) . . . . ?
C45 N12 C42 C43 -0.9(12) . . . . ?
C41 C42 C43 C44 -4.0(11) . . . . ?
N12 C42 C43 C44 177.1(7) . . . . ?
C42 C43 C44 C39 -0.7(12) . . . . ?
C38 C39 C44 C43 -179.9(7) . . . . ?
C40 C39 C44 C43 3.0(10) . . . . ?
C42 N12 C45 C46 86.5(10) . . . . ?
C47 N12 C45 C46 -98.2(9) . . . . ?
C42 N12 C47 C48 -83.4(8) . . . . ?
C45 N12 C47 C48 101.2(8) . . . . ?
N13 N14 C50 C51 177.9(5) . . . . ?
Cd3 N14 C50 C51 22.4(8) . . . . ?
N14 C50 C51 C56 177.3(6) . . . . ?
N14 C50 C51 C52 -6.5(10) . . . . ?
Cd3 O5 C52 C53 158.7(4) . . . . ?
Cd4 O5 C52 C53 37.9(7) . . . . ?
Cd3 O5 C52 C51 -17.9(7) . . . . ?
Cd4 O5 C52 C51 -138.7(4) . . . . ?
C56 C51 C52 O5 178.6(5) . . . . ?
C50 C51 C52 O5 2.4(9) . . . . ?
C56 C51 C52 C53 2.1(8) . . . . ?
C50 C51 C52 C53 -174.2(6) . . . . ?
O5 C52 C53 C54 -176.5(5) . . . . ?
C51 C52 C53 C54 0.2(8) . . . . ?
C59 N15 C54 C55 -178.1(6) . . . . ?
C57 N15 C54 C55 19.0(9) . . . . ?
C59 N15 C54 C53 1.0(9) . . . . ?
C57 N15 C54 C53 -161.8(5) . . . . ?
C52 C53 C54 N15 178.0(5) . . . . ?
C52 C53 C54 C55 -2.8(8) . . . . ?
N15 C54 C55 C56 -177.7(6) . . . . ?
C53 C54 C55 C56 3.2(9) . . . . ?
C54 C55 C56 C51 -0.9(10) . . . . ?
C50 C51 C56 C55 175.0(6) . . . . ?
C52 C51 C56 C55 -1.8(9) . . . . ?
C54 N15 C57 C58 71.4(8) . . . . ?
C59 N15 C57 C58 -92.3(8) . . . . ?
C54 N15 C59 C60 78.8(7) . . . . ?
C57 N15 C59 C60 -117.8(6) . . . . ?
N16 N17 C62 C63 175.0(6) . . . . ?
Cd3 N17 C62 C63 -0.3(9) . . . . ?
N17 C62 C63 C68 -177.8(6) . . . . ?
N17 C62 C63 C64 -0.8(11) . . . . ?
Cd3 O6 C64 C65 171.6(4) . . . . ?
Cd4 O6 C64 C65 20.4(9) . . . . ?
Cd3 O6 C64 C63 -7.7(9) . . . . ?
Cd4 O6 C64 C63 -158.9(4) . . . . ?
C68 C63 C64 O6 -178.1(5) . . . . ?
C62 C63 C64 O6 4.9(10) . . . . ?
C68 C63 C64 C65 2.6(8) . . . . ?
C62 C63 C64 C65 -174.4(6) . . . . ?
O6 C64 C65 C66 177.0(5) . . . . ?
C63 C64 C65 C66 -3.7(9) . . . . ?
C69 N18 C66 C65 -166.6(6) . . . . ?
C71 N18 C66 C65 5.0(9) . . . . ?
C69 N18 C66 C67 13.3(9) . . . . ?
C71 N18 C66 C67 -175.1(5) . . . . ?
C64 C65 C66 N18 -176.8(6) . . . . ?
C64 C65 C66 C67 3.2(9) . . . . ?
N18 C66 C67 C68 178.2(5) . . . . ?
C65 C66 C67 C68 -1.9(9) . . . . ?
C66 C67 C68 C63 1.1(10) . . . . ?
C62 C63 C68 C67 175.9(6) . . . . ?
C64 C63 C68 C67 -1.5(9) . . . . ?
C66 N18 C69 C70 72.1(8) . . . . ?
C71 N18 C69 C70 -99.7(7) . . . . ?
C66 N18 C71 C72 -87.9(7) . . . . ?
C69 N18 C71 C72 84.0(7) . . . . ?
Cl1A C73 Cl1 Cl1B 174(2) . . . . ?
Cl2 C73 Cl1 Cl1B 93.4(16) . . . . ?
Cl1 C73 Cl1A Cl1B -2.5(8) . . . . ?
Cl2 C73 Cl1A Cl1B 105.5(6) . . . . ?
C73 Cl1 Cl1B Cl1A -155(8) . . . . ?
C73 Cl1 Cl1B Cl1B -156.8(19) . . . 2_676 ?
C73 Cl1A Cl1B Cl1 22(7) . . . . ?
C73 Cl1A Cl1B Cl1B -159.3(10) . . . 2_676 ?
Cl1A C73 Cl1B Cl1 -4.7(14) . . . . ?
Cl2 C73 Cl1B Cl1 -92.1(16) . . . . ?
Cl1 C73 Cl1B Cl1A 4.7(14) . . . . ?
Cl2 C73 Cl1B Cl1A -87.4(6) . . . . ?
Cl1 C73 Cl1B Cl1B 143(3) . . . 2_676 ?
Cl1A C73 Cl1B Cl1B 137.8(19) . . . 2_676 ?
Cl2 C73 Cl1B Cl1B 50(2) . . . 2_676 ?
C18 N6 C21 C22 -94.3(17) . . . . ?
C23 N6 C21 C22 108.0(14) . . . . ?
C21A N6 C21 C22 -15.4(12) . . . . ?
C18 N6 C21A C22A -58.5(11) . . . . ?
C21 N6 C21A C22A 170.3(16) . . . . ?
C23 N6 C21A C22A 95.9(11) . . . . ?
